data_7112649
loop_
_publ_author_name
'Feng-Rong Dai'
'Dustin C. Becht'
'Zhenqiang Wang'

_publ_section_title
;
 Modulating guest binding in sulfonylcalixarene-based metal-organic
 supercontainers
;
_journal_name_full Chem.Commun.
_journal_page_first 5385
_journal_paper_doi 10.1039/C3CC47420H
_journal_volume 50
_journal_year 2014
_chemical_formula_moiety 'C224 H208 Ni16 O108 S24, 4(C9 H27 N3 Ni O6)'
_chemical_formula_sum 'C260 H316 N12 Ni20 O132 S24'
_chemical_formula_weight 7664.89
_chemical_name_systematic
; 
 ? 
;
_space_group_IT_number 2
_symmetry_cell_setting triclinic
_symmetry_space_group_name_Hall '-P 1'
_symmetry_space_group_name_H-M 'P -1'
_atom_sites_solution_hydrogens geom
_atom_sites_solution_primary direct
_atom_sites_solution_secondary difmap
_audit_creation_method SHELXL-97
_cell_angle_alpha 107.250(2)
_cell_angle_beta 97.364(2)
_cell_angle_gamma 92.921(2)
_cell_formula_units_Z 1
_cell_length_a 21.147(4)
_cell_length_b 26.432(5)
_cell_length_c 28.226(5)
_cell_measurement_reflns_used 9163
_cell_measurement_temperature 100(2)
_cell_measurement_theta_max 24.07
_cell_measurement_theta_min 1.68
_cell_volume 14877(5)
_computing_cell_refinement 'Bruker SMART'
_computing_data_collection 'Bruker SMART'
_computing_data_reduction 'Bruker SAINT'
_computing_molecular_graphics 'Bruker SHELXTL'
_computing_publication_material 'Bruker SHELXTL'
_computing_structure_refinement 'SHELXL-97 (Sheldrick, 1997)'
_computing_structure_solution 'SHELXS-97 (Sheldrick, 1990)'
_diffrn_ambient_temperature 100(2)
_diffrn_measured_fraction_theta_full 0.981
_diffrn_measured_fraction_theta_max 0.981
_diffrn_measurement_device_type 'CCD area detector'
_diffrn_measurement_method 'phi and omega scans'
_diffrn_radiation_monochromator graphite
_diffrn_radiation_source 'fine-focus sealed tube'
_diffrn_radiation_type MoK\a
_diffrn_radiation_wavelength 0.71073
_diffrn_reflns_av_R_equivalents 0.0450
_diffrn_reflns_av_sigmaI/netI 0.0708
_diffrn_reflns_limit_h_max 24
_diffrn_reflns_limit_h_min -24
_diffrn_reflns_limit_k_max 30
_diffrn_reflns_limit_k_min -30
_diffrn_reflns_limit_l_max 32
_diffrn_reflns_limit_l_min -32
_diffrn_reflns_number 114427
_diffrn_reflns_theta_full 24.07
_diffrn_reflns_theta_max 24.07
_diffrn_reflns_theta_min 1.68
_exptl_absorpt_coefficient_mu 0.752
_exptl_absorpt_correction_T_max 0.6327
_exptl_absorpt_correction_T_min 0.5446
_exptl_absorpt_correction_type multi-scan
_exptl_absorpt_process_details SADABS
_exptl_crystal_colour green
_exptl_crystal_density_diffrn 0.856
_exptl_crystal_density_method 'not measured'
_exptl_crystal_description block
_exptl_crystal_F_000 3960
_exptl_crystal_size_max 0.92
_exptl_crystal_size_mid 0.78
_exptl_crystal_size_min 0.67
_platon_squeeze_details
;
;
_refine_diff_density_max 5.055
_refine_diff_density_min -1.518
_refine_diff_density_rms 0.201
_refine_ls_extinction_method none
_refine_ls_goodness_of_fit_ref 1.253
_refine_ls_hydrogen_treatment constr
_refine_ls_matrix_type full
_refine_ls_number_parameters 1990
_refine_ls_number_reflns 46225
_refine_ls_number_restraints 166
_refine_ls_restrained_S_all 1.256
_refine_ls_R_factor_all 0.2202
_refine_ls_R_factor_gt 0.1972
_refine_ls_shift/su_max 0.148
_refine_ls_shift/su_mean 0.014
_refine_ls_structure_factor_coef Fsqd
_refine_ls_weighting_details 'calc w=1/[\s^2^(Fo^2^)+(0.5000P)^2^+0.0000P] where P=(Fo^2^+2Fc^2^)/3'
_refine_ls_weighting_scheme calc
_refine_ls_wR_factor_gt 0.5824
_refine_ls_wR_factor_ref 0.6248
_reflns_number_gt 30207
_reflns_number_total 46225
_reflns_threshold_expression >2sigma(I)
_cod_data_source_file c3cc47420h.txt
_cod_data_source_block 2-Ni
_cod_original_sg_symbol_H-M P-1
_cod_database_code 7112649

loop_
_symmetry_equiv_pos_as_xyz
'x, y, z'
'-x, -y, -z'

loop_
_atom_site_label
_atom_site_type_symbol
_atom_site_fract_x
_atom_site_fract_y
_atom_site_fract_z
_atom_site_U_iso_or_equiv
_atom_site_adp_type
_atom_site_occupancy
_atom_site_symmetry_multiplicity
_atom_site_calc_flag
_atom_site_refinement_flags
_atom_site_disorder_assembly
_atom_site_disorder_group
Ni1 Ni 0.13258(6) 0.31723(5) 0.15113(5) 0.0497(4) Uani 1 1 d . . .
Ni2 Ni 0.01834(6) 0.25033(5) 0.08636(5) 0.0501(4) Uani 1 1 d . . .
Ni3 Ni -0.06952(6) 0.31098(5) 0.15152(5) 0.0506(4) Uani 1 1 d . . .
Ni4 Ni 0.04463(6) 0.37583(5) 0.21697(5) 0.0486(4) Uani 1 1 d . . .
Ni5 Ni 0.04891(6) 0.26558(4) -0.24616(4) 0.0487(4) Uani 1 1 d . . .
Ni6 Ni -0.04126(6) 0.20887(5) -0.20257(4) 0.0482(4) Uani 1 1 d . . .
Ni7 Ni -0.15058(6) 0.25611(5) -0.24446(5) 0.0491(4) Uani 1 1 d . . .
Ni8 Ni -0.05930(6) 0.31288(5) -0.28796(5) 0.0505(4) Uani 1 1 d . . .
Ni9 Ni 0.32226(8) 0.53832(8) -0.01805(7) 0.0891(6) Uani 1 1 d . . .
Ni10 Ni -0.44891(16) 0.80154(16) 0.1643(2) 0.211(2) Uani 1 1 d . . .
S1 S 0.22755(13) 0.25720(10) 0.19894(10) 0.0592(7) Uani 1 1 d . . .
S2 S 0.01371(13) 0.13173(10) 0.07606(10) 0.0582(7) Uani 1 1 d . . .
S3 S -0.14860(14) 0.24645(11) 0.20081(12) 0.0646(7) Uani 1 1 d . . .
S4 S 0.06357(16) 0.37018(11) 0.32449(11) 0.0669(7) Uani 1 1 d . . .
S5 S 0.12272(12) 0.19415(10) -0.32089(10) 0.0549(6) Uani 1 1 d . . .
S6 S -0.04846(14) 0.08713(10) -0.24083(10) 0.0591(7) Uani 1 1 d . . .
S7 S -0.25195(13) 0.17760(10) -0.32125(11) 0.0597(7) Uani 1 1 d . . .
S8 S -0.08089(15) 0.28347(12) -0.40247(11) 0.0668(7) Uani 1 1 d . . .
S9 S 0.30498(17) 0.3485(2) -0.04696(15) 0.0985(12) Uani 1 1 d . . .
S10 S -0.34066(14) 0.26339(16) -0.04621(13) 0.0807(9) Uani 1 1 d . . .
S11 S -0.28907(14) 0.51487(13) 0.21328(14) 0.0755(8) Uani 1 1 d . . .
S12 S -0.35303(17) 0.45967(14) -0.16208(17) 0.0897(11) Uani 1 1 d . . .
O1 O 0.0297(3) 0.3297(2) 0.1381(2) 0.0442(13) Uani 1 1 d . . .
O2 O 0.0965(3) 0.2379(2) 0.1323(2) 0.0495(15) Uani 1 1 d . . .
O3 O 0.0083(4) 0.1683(3) 0.0484(3) 0.0608(17) Uani 1 1 d . . .
O4 O 0.0077(4) 0.0778(3) 0.0467(3) 0.0672(19) Uani 1 1 d . . .
O5 O -0.0436(3) 0.2352(2) 0.1318(3) 0.0520(15) Uani 1 1 d . . .
O6 O -0.1512(4) 0.2826(3) 0.1698(3) 0.0645(19) Uani 1 1 d . . .
O7 O -0.2108(4) 0.2279(3) 0.2122(4) 0.079(2) Uani 1 1 d . . .
O8 O -0.0221(3) 0.3202(2) 0.2218(2) 0.0519(15) Uani 1 1 d . . .
O9 O 0.0626(4) 0.4070(3) 0.2958(3) 0.071(2) Uani 1 1 d . . .
O10 O 0.0752(4) 0.3942(3) 0.3760(3) 0.076(2) Uani 1 1 d . . .
O11 O 0.1133(3) 0.3261(2) 0.2214(2) 0.0491(15) Uani 1 1 d . . .
O12 O 0.2213(4) 0.2956(3) 0.1702(3) 0.0606(17) Uani 1 1 d . . .
O13 O 0.2929(3) 0.2453(3) 0.2124(3) 0.0648(18) Uani 1 1 d . . .
O14 O -0.0465(3) 0.2802(2) -0.2265(2) 0.0526(15) Uani 1 1 d . . .
O15 O 0.0164(3) 0.1882(3) -0.2581(3) 0.0623(17) Uani 1 1 d . . .
O16 O -0.0417(3) 0.1324(3) -0.1954(3) 0.0607(17) Uani 1 1 d . . .
O17 O -0.0478(3) 0.0372(2) -0.2316(3) 0.0601(18) Uani 1 1 d . . .
O18 O -0.1211(3) 0.1813(3) -0.2557(2) 0.0571(17) Uani 1 1 d . . .
O19 O -0.2429(3) 0.2228(3) -0.2755(3) 0.0651(19) Uani 1 1 d . . .
O20 O -0.3177(4) 0.1553(3) -0.3382(3) 0.075(2) Uani 1 1 d . . .
O21 O -0.1332(3) 0.2526(2) -0.3163(3) 0.0523(16) Uani 1 1 d . . .
O22 O -0.0737(3) 0.3282(3) -0.3569(3) 0.0610(17) Uani 1 1 d . . .
O23 O -0.0895(4) 0.2977(3) -0.4482(3) 0.071(2) Uani 1 1 d . . .
O24 O 0.0049(4) 0.2591(3) -0.3155(2) 0.0562(16) Uani 1 1 d . . .
O25 O 0.1307(3) 0.2397(3) -0.2760(3) 0.0648(19) Uani 1 1 d . . .
O26 O 0.1820(4) 0.1798(3) -0.3409(3) 0.072(2) Uani 1 1 d . . .
O27 O 0.1545(3) 0.3129(3) 0.0814(3) 0.0607(17) Uani 1 1 d . . .
O28 O 0.0714(4) 0.2591(2) 0.0355(2) 0.0570(17) Uani 1 1 d . . .
O29 O 0.0973(3) 0.2771(2) -0.1789(2) 0.0471(14) Uani 1 1 d . . .
O30 O 0.0329(3) 0.2297(3) -0.1464(3) 0.0612(17) Uani 1 1 d . . .
O31 O -0.0524(3) 0.2585(3) 0.0362(3) 0.0591(17) Uani 1 1 d . . .
O32 O -0.1199(4) 0.3023(3) 0.0826(3) 0.0642(19) Uani 1 1 d . . .
O33 O -0.0905(4) 0.2294(3) -0.1447(3) 0.0605(17) Uani 1 1 d . . .
O34 O -0.1779(3) 0.2573(3) -0.1792(3) 0.0601(17) Uani 1 1 d . . .
O35 O -0.1048(3) 0.3817(3) 0.1712(3) 0.0584(17) Uani 1 1 d . . .
O36 O -0.0145(4) 0.4314(3) 0.2179(3) 0.0602(18) Uani 1 1 d . . .
O37 O -0.0927(3) 0.6619(2) 0.2381(3) 0.0600(18) Uani 1 1 d . . .
O38 O -0.0043(4) 0.6251(3) 0.2654(3) 0.068(2) Uani 1 1 d . . .
O39 O -0.1832(3) 0.3283(2) -0.2281(2) 0.0504(15) Uani 1 1 d . . .
O40 O -0.1156(3) 0.3696(2) -0.2624(3) 0.0584(17) Uani 1 1 d . . .
O41 O -0.1735(3) 0.6082(2) -0.1680(2) 0.0487(15) Uani 1 1 d . . .
O42 O -0.1048(3) 0.5645(3) -0.2149(3) 0.0592(17) Uani 1 1 d . . .
O43 O 0.3278(4) 0.3801(5) 0.0041(4) 0.107(4) Uani 1 1 d . . .
O44 O 0.2961(6) 0.3808(7) -0.0821(5) 0.156(7) Uani 1 1 d . . .
O45 O 0.3420(6) 0.3054(6) -0.0678(6) 0.137(5) Uani 1 1 d . . .
O46 O -0.3649(4) 0.3024(4) -0.0707(4) 0.093(3) Uani 1 1 d . . .
O47 O -0.3667(5) 0.2097(4) -0.0797(4) 0.100(3) Uani 1 1 d . . .
O48 O -0.3508(5) 0.2705(5) 0.0047(4) 0.108(4) Uani 1 1 d . . .
O49 O -0.3089(5) 0.5259(7) 0.1702(4) 0.136(5) Uani 1 1 d . . .
O50 O -0.3019(5) 0.5554(5) 0.2560(5) 0.118(4) Uani 1 1 d . . .
O51 O -0.3092(5) 0.4624(4) 0.2106(7) 0.149(6) Uani 1 1 d . . .
O52 O -0.3428(7) 0.4301(9) -0.1265(8) 0.192(9) Uani 1 1 d . A .
O53 O -0.3614(7) 0.5131(5) -0.1362(9) 0.206(11) Uani 1 1 d . A 1
O54 O -0.3977(5) 0.4325(10) -0.2041(5) 0.191(9) Uani 1 1 d . A .
O55 O 0.4076(5) 0.5120(5) -0.0361(4) 0.107(3) Uani 1 1 d . . .
O56 O 0.3346(7) 0.5889(5) -0.0610(5) 0.115(4) Uani 1 1 d . . .
O57 O 0.2371(4) 0.5678(4) -0.0037(4) 0.094(3) Uani 1 1 d . . .
O58 O 0.2699(4) 0.4800(5) -0.0782(4) 0.103(3) Uani 1 1 d . . .
O59 O 0.3084(5) 0.4874(5) 0.0241(4) 0.100(3) Uani 1 1 d . . .
O60 O 0.3701(4) 0.5944(5) 0.0458(4) 0.100(3) Uani 1 1 d . . .
O61 O -0.3868(8) 0.7747(7) 0.2140(7) 0.156(6) Uani 1 1 d . . .
O62 O -0.5161(9) 0.7941(7) 0.2054(11) 0.215(11) Uani 1 1 d . . .
O63 O -0.4681(9) 0.7268(9) 0.1201(11) 0.220(11) Uani 1 1 d D . .
O64 O -0.3749(11) 0.8020(11) 0.1154(12) 0.244(12) Uani 1 1 d . . .
O65 O -0.5058(13) 0.8287(11) 0.1215(12) 0.253(14) Uani 1 1 d . . .
O66 O -0.4125(17) 0.8741(9) 0.1933(13) 0.297(18) Uani 1 1 d . . .
N1 N 0.4774(10) 0.5157(12) -0.0928(9) 0.202(10) Uiso 1 1 d D . .
N2 N 0.3102(6) 0.6403(5) -0.1086(5) 0.088(3) Uiso 1 1 d . . .
N3 N 0.1611(5) 0.5987(4) 0.0445(4) 0.077(3) Uiso 1 1 d . . .
N4 N -0.3190(6) 0.7163(5) 0.2236(5) 0.100(4) Uiso 1 1 d D . .
N5 N -0.5938(9) 0.7452(8) 0.2226(7) 0.168(7) Uiso 1 1 d DU . .
N6 N -0.4896(12) 0.6599(11) 0.0462(11) 0.178(8) Uiso 1 1 d D . .
C1 C 0.1450(4) 0.3140(4) 0.2614(3) 0.048(2) Uani 1 1 d U . .
C2 C 0.1250(5) 0.3288(5) 0.3074(4) 0.067(3) Uani 1 1 d . . .
C3 C 0.1565(7) 0.3150(6) 0.3493(7) 0.090(4) Uani 1 1 d . . .
H3A H 0.1445 0.3294 0.3815 0.108 Uiso 1 1 calc R . .
C4 C 0.2017(8) 0.2829(6) 0.3434(5) 0.091(4) Uani 1 1 d . . .
C5 C 0.2237(6) 0.2663(6) 0.2942(5) 0.077(3) Uani 1 1 d . . .
H5A H 0.2582 0.2446 0.2894 0.093 Uiso 1 1 calc R . .
C6 C 0.1968(5) 0.2811(4) 0.2574(4) 0.056(2) Uani 1 1 d U . .
C7 C 0.2426(12) 0.2678(7) 0.3828(8) 0.134(8) Uani 1 1 d . . .
C8 C 0.2174(9) 0.2890(7) 0.4377(5) 0.109(5) Uani 1 1 d . . .
H8A H 0.1717 0.2775 0.4339 0.163 Uiso 1 1 calc R . .
H8B H 0.2239 0.3279 0.4501 0.163 Uiso 1 1 calc R . .
H8C H 0.2416 0.2741 0.4615 0.163 Uiso 1 1 calc R . .
C9 C 0.240(2) 0.2092(14) 0.3749(10) 0.26(2) Uani 1 1 d . . .
H9A H 0.2589 0.1919 0.3450 0.393 Uiso 1 1 calc R . .
H9B H 0.1950 0.1947 0.3702 0.393 Uiso 1 1 calc R . .
H9C H 0.2635 0.2025 0.4042 0.393 Uiso 1 1 calc R . .
C10 C 0.3179(8) 0.282(2) 0.3901(11) 0.27(3) Uani 1 1 d . . .
H10A H 0.3337 0.2670 0.3582 0.411 Uiso 1 1 calc R . .
H10B H 0.3391 0.2679 0.4156 0.411 Uiso 1 1 calc R . .
H10C H 0.3273 0.3211 0.4010 0.411 Uiso 1 1 calc R . .
C11 C 0.1204(3) 0.1965(3) 0.1367(3) 0.0336(17) Uani 1 1 d U . .
C12 C 0.1807(6) 0.1955(4) 0.1663(4) 0.063(3) Uani 1 1 d . . .
C13 C 0.2065(7) 0.1518(5) 0.1734(5) 0.078(4) Uani 1 1 d . . .
H13A H 0.2472 0.1548 0.1932 0.094 Uiso 1 1 calc R . .
C14 C 0.1723(6) 0.1038(5) 0.1513(7) 0.105(6) Uani 1 1 d D . .
C15 C 0.1163(5) 0.0982(5) 0.1189(5) 0.071(3) Uani 1 1 d . . .
H15A H 0.0963 0.0638 0.1000 0.085 Uiso 1 1 calc R . .
C16 C 0.0887(6) 0.1451(4) 0.1141(5) 0.067(3) Uani 1 1 d . . .
C17 C 0.2042(8) 0.0522(7) 0.1589(7) 0.155(7) Uani 1 1 d DU . .
C18 C 0.2721(8) 0.0619(6) 0.1925(8) 0.156(11) Uani 1 1 d D . .
H18A H 0.2852 0.0280 0.1961 0.235 Uiso 1 1 calc R . .
H18B H 0.2697 0.0866 0.2257 0.235 Uiso 1 1 calc R . .
H18C H 0.3035 0.0771 0.1766 0.235 Uiso 1 1 calc R . .
C19 C 0.1604(9) 0.0182(7) 0.1837(8) 0.138(8) Uani 1 1 d D . .
H19A H 0.1824 -0.0122 0.1879 0.207 Uiso 1 1 calc R . .
H19B H 0.1193 0.0054 0.1616 0.207 Uiso 1 1 calc R . .
H19C H 0.1527 0.0409 0.2164 0.207 Uiso 1 1 calc R . .
C20 C 0.2147(10) 0.0087(8) 0.1073(6) 0.152(7) Uani 1 1 d DU . .
H20A H 0.2323 -0.0221 0.1147 0.228 Uiso 1 1 calc R . .
H20B H 0.2445 0.0246 0.0907 0.228 Uiso 1 1 calc R . .
H20C H 0.1735 -0.0026 0.0852 0.228 Uiso 1 1 calc R . .
C21 C -0.0664(4) 0.1906(3) 0.1393(3) 0.045(2) Uani 1 1 d . . .
C22 C -0.0432(6) 0.1410(4) 0.1172(4) 0.064(3) Uani 1 1 d . . .
C23 C -0.0606(6) 0.0921(5) 0.1274(5) 0.075(3) Uani 1 1 d . . .
H23A H -0.0411 0.0603 0.1142 0.090 Uiso 1 1 calc R . .
C24 C -0.1081(6) 0.0948(4) 0.1583(5) 0.070(3) Uani 1 1 d . . .
C25 C -0.1320(6) 0.1449(4) 0.1822(6) 0.080(4) Uani 1 1 d . . .
H25A H -0.1614 0.1466 0.2052 0.096 Uiso 1 1 calc R . .
C26 C -0.1127(5) 0.1895(4) 0.1717(4) 0.060(3) Uani 1 1 d . . .
C27 C -0.1285(8) 0.0461(5) 0.1722(7) 0.098(5) Uani 1 1 d . . .
C28 C -0.0774(12) 0.0234(9) 0.1922(9) 0.141(8) Uani 1 1 d . . .
H28A H -0.0448 0.0177 0.1699 0.212 Uiso 1 1 calc R . .
H28B H -0.0929 -0.0108 0.1955 0.212 Uiso 1 1 calc R . .
H28C H -0.0586 0.0473 0.2253 0.212 Uiso 1 1 calc R . .
C29 C -0.1592(16) 0.0033(9) 0.1246(12) 0.208(16) Uani 1 1 d . . .
H29A H -0.1278 -0.0058 0.1014 0.312 Uiso 1 1 calc R . .
H29B H -0.1960 0.0165 0.1087 0.312 Uiso 1 1 calc R . .
H29C H -0.1735 -0.0285 0.1329 0.312 Uiso 1 1 calc R . .
C30 C -0.1808(12) 0.0556(9) 0.2043(11) 0.166(11) Uani 1 1 d . . .
H30A H -0.1652 0.0836 0.2360 0.248 Uiso 1 1 calc R . .
H30B H -0.1935 0.0227 0.2113 0.248 Uiso 1 1 calc R . .
H30C H -0.2178 0.0668 0.1866 0.248 Uiso 1 1 calc R . .
C31 C -0.0415(4) 0.3110(3) 0.2617(4) 0.042(2) Uani 1 1 d . . .
C32 C -0.1002(8) 0.2785(5) 0.2571(5) 0.082(4) Uani 1 1 d . . .
C33 C -0.1203(8) 0.2700(7) 0.3014(6) 0.101(5) Uani 1 1 d . . .
H33A H -0.1580 0.2471 0.2975 0.121 Uiso 1 1 calc R . .
C34 C -0.0886(9) 0.2928(11) 0.3472(9) 0.133(8) Uani 1 1 d . . .
C35 C -0.0339(6) 0.3259(7) 0.3536(5) 0.087(4) Uani 1 1 d . . .
H35A H -0.0129 0.3451 0.3863 0.105 Uiso 1 1 calc R . .
C36 C -0.0094(6) 0.3308(4) 0.3107(4) 0.066(3) Uani 1 1 d . . .
C37 C -0.1184(9) 0.2896(9) 0.3945(8) 0.128(7) Uani 1 1 d D . .
C38 C -0.0754(15) 0.3247(13) 0.4408(8) 0.27(3) Uani 1 1 d D . .
H38A H -0.0794 0.3621 0.4433 0.404 Uiso 1 1 calc R . .
H38B H -0.0309 0.3169 0.4386 0.404 Uiso 1 1 calc R . .
H38C H -0.0882 0.3178 0.4707 0.404 Uiso 1 1 calc R . .
C39 C -0.1866(13) 0.3053(16) 0.3880(16) 0.35(4) Uani 1 1 d D . .
H39A H -0.1856 0.3439 0.3945 0.528 Uiso 1 1 calc R . .
H39B H -0.2106 0.2948 0.4117 0.528 Uiso 1 1 calc R . .
H39C H -0.2076 0.2871 0.3536 0.528 Uiso 1 1 calc R . .
C40 C -0.1178(17) 0.2293(9) 0.3879(14) 0.228(15) Uani 1 1 d DU . .
H40A H -0.1376 0.2209 0.4145 0.341 Uiso 1 1 calc R . .
H40B H -0.0735 0.2200 0.3899 0.341 Uiso 1 1 calc R . .
H40C H -0.1419 0.2090 0.3552 0.341 Uiso 1 1 calc R . .
C41 C 0.0361(4) 0.1403(3) -0.2774(3) 0.042(2) Uani 1 1 d U . .
C42 C 0.0867(5) 0.1395(4) -0.3094(4) 0.055(2) Uani 1 1 d . . .
C43 C 0.1101(6) 0.0918(4) -0.3306(5) 0.070(3) Uani 1 1 d . . .
H43A H 0.1467 0.0913 -0.3470 0.084 Uiso 1 1 calc R . .
C44 C 0.0811(7) 0.0444(4) -0.3286(5) 0.087(4) Uani 1 1 d D . .
C45 C 0.0394(6) 0.0439(5) -0.2989(4) 0.068(3) Uani 1 1 d . . .
H45A H 0.0267 0.0122 -0.2918 0.081 Uiso 1 1 calc R . .
C46 C 0.0125(6) 0.0937(4) -0.2766(4) 0.067(3) Uani 1 1 d . . .
C47 C 0.1129(7) -0.0095(5) -0.3558(5) 0.104(5) Uani 1 1 d DU . .
C48 C 0.0840(11) -0.0614(6) -0.3479(10) 0.30(3) Uani 1 1 d D . .
H48A H 0.0379 -0.0667 -0.3600 0.453 Uiso 1 1 calc R . .
H48B H 0.0915 -0.0583 -0.3121 0.453 Uiso 1 1 calc R . .
H48C H 0.1046 -0.0919 -0.3667 0.453 Uiso 1 1 calc R . .
C49 C 0.1083(10) -0.0205(7) -0.4162(5) 0.132(5) Uani 1 1 d DU . .
H49A H 0.0634 -0.0222 -0.4310 0.199 Uiso 1 1 calc R . .
H49B H 0.1257 -0.0542 -0.4312 0.199 Uiso 1 1 calc R . .
H49C H 0.1331 0.0085 -0.4226 0.199 Uiso 1 1 calc R . .
C50 C 0.1892(6) -0.0045(6) -0.3380(10) 0.194(15) Uani 1 1 d D . .
H50A H 0.1978 0.0032 -0.3015 0.291 Uiso 1 1 calc R . .
H50B H 0.2097 0.0245 -0.3474 0.291 Uiso 1 1 calc R . .
H50C H 0.2063 -0.0379 -0.3542 0.291 Uiso 1 1 calc R . .
C51 C -0.1495(4) 0.1343(3) -0.2809(3) 0.0353(17) Uani 1 1 d . . .
C52 C -0.1193(6) 0.0873(4) -0.2798(4) 0.060(3) Uani 1 1 d . . .
C53 C -0.1521(7) 0.0349(5) -0.3083(5) 0.079(3) Uani 1 1 d . . .
H53A H -0.1349 0.0036 -0.3045 0.095 Uiso 1 1 calc R . .
C54 C -0.2084(7) 0.0310(5) -0.3409(5) 0.088(4) Uani 1 1 d . . .
C55 C -0.2364(6) 0.0759(4) -0.3405(5) 0.064(3) Uani 1 1 d . . .
H55A H -0.2772 0.0729 -0.3602 0.077 Uiso 1 1 calc R . .
C56 C -0.2084(5) 0.1255(5) -0.3129(4) 0.067(3) Uani 1 1 d . . .
C57 C -0.2398(8) -0.0272(4) -0.3690(6) 0.092(4) Uani 1 1 d . . .
C58 C -0.3027(8) -0.0256(7) -0.4016(9) 0.130(7) Uani 1 1 d . . .
H58A H -0.2943 -0.0084 -0.4268 0.195 Uiso 1 1 calc R . .
H58B H -0.3318 -0.0053 -0.3804 0.195 Uiso 1 1 calc R . .
H58C H -0.3225 -0.0619 -0.4184 0.195 Uiso 1 1 calc R . .
C59 C -0.1973(11) -0.0563(9) -0.4054(12) 0.195(15) Uani 1 1 d . . .
H59A H -0.1943 -0.0386 -0.4311 0.293 Uiso 1 1 calc R . .
H59B H -0.2157 -0.0931 -0.4214 0.293 Uiso 1 1 calc R . .
H59C H -0.1545 -0.0559 -0.3872 0.293 Uiso 1 1 calc R . .
C60 C -0.2520(9) -0.0550(7) -0.3256(10) 0.141(8) Uani 1 1 d . . .
H60A H -0.2721 -0.0913 -0.3416 0.211 Uiso 1 1 calc R . .
H60B H -0.2803 -0.0342 -0.3039 0.211 Uiso 1 1 calc R . .
H60C H -0.2110 -0.0558 -0.3055 0.211 Uiso 1 1 calc R . .
C61 C -0.1658(4) 0.2335(4) -0.3609(3) 0.043(2) Uani 1 1 d . . .
C62 C -0.2226(6) 0.1985(4) -0.3686(4) 0.066(3) Uani 1 1 d . . .
C63 C -0.2541(6) 0.1751(7) -0.4189(6) 0.094(5) Uani 1 1 d . . .
H63A H -0.2912 0.1514 -0.4235 0.113 Uiso 1 1 calc R . .
C64 C -0.2372(7) 0.1830(7) -0.4594(5) 0.093(4) Uani 1 1 d . . .
C65 C -0.1835(8) 0.2180(5) -0.4523(6) 0.088(4) Uani 1 1 d . . .
H65A H -0.1694 0.2259 -0.4802 0.106 Uiso 1 1 calc R . .
C66 C -0.1485(5) 0.2426(4) -0.4018(4) 0.057(2) Uani 1 1 d . . .
C67 C -0.2757(10) 0.1676(10) -0.5138(6) 0.144(9) Uani 1 1 d . . .
C68 C -0.2329(9) 0.1372(8) -0.5510(6) 0.115(6) Uani 1 1 d D . .
H68A H -0.2575 0.1245 -0.5849 0.172 Uiso 1 1 calc R . .
H68B H -0.2182 0.1068 -0.5410 0.172 Uiso 1 1 calc R . .
H68C H -0.1958 0.1611 -0.5509 0.172 Uiso 1 1 calc R . .
C69 C -0.2995(10) 0.2164(12) -0.5340(10) 0.35(4) Uani 1 1 d D . .
H69A H -0.3296 0.2020 -0.5652 0.529 Uiso 1 1 calc R . .
H69B H -0.2624 0.2360 -0.5402 0.529 Uiso 1 1 calc R . .
H69C H -0.3207 0.2405 -0.5086 0.529 Uiso 1 1 calc R . .
C70 C -0.3354(9) 0.1261(10) -0.5140(6) 0.140(9) Uani 1 1 d . . .
H70A H -0.3627 0.1158 -0.5467 0.209 Uiso 1 1 calc R . .
H70B H -0.3604 0.1431 -0.4877 0.209 Uiso 1 1 calc R . .
H70C H -0.3189 0.0944 -0.5076 0.209 Uiso 1 1 calc R . .
C71 C 0.0191(4) 0.2398(3) -0.3605(3) 0.044(2) Uani 1 1 d . . .
C72 C -0.0132(5) 0.2462(4) -0.4042(4) 0.063(3) Uani 1 1 d . . .
C73 C 0.0031(9) 0.2254(5) -0.4522(5) 0.088(4) Uani 1 1 d . . .
H73A H -0.0181 0.2338 -0.4803 0.105 Uiso 1 1 calc R . .
C74 C 0.0489(7) 0.1937(6) -0.4564(4) 0.095(4) Uani 1 1 d D . .
C75 C 0.0881(6) 0.1883(5) -0.4170(4) 0.073(3) Uani 1 1 d . . .
H75A H 0.1264 0.1712 -0.4211 0.088 Uiso 1 1 calc R . .
C76 C 0.0700(6) 0.2088(5) -0.3707(4) 0.068(3) Uani 1 1 d . . .
C77 C 0.0696(8) 0.1667(7) -0.5118(6) 0.139(5) Uani 1 1 d DU . .
C78 C 0.1416(8) 0.1852(9) -0.5135(7) 0.184(12) Uani 1 1 d D . .
H78A H 0.1520 0.1689 -0.5472 0.276 Uiso 1 1 calc R . .
H78B H 0.1702 0.1741 -0.4890 0.276 Uiso 1 1 calc R . .
H78C H 0.1469 0.2240 -0.5053 0.276 Uiso 1 1 calc R . .
C79 C 0.0259(10) 0.1791(10) -0.5564(7) 0.158(6) Uani 1 1 d DU . .
H79A H -0.0188 0.1666 -0.5572 0.236 Uiso 1 1 calc R . .
H79B H 0.0400 0.1607 -0.5883 0.236 Uiso 1 1 calc R . .
H79C H 0.0295 0.2175 -0.5513 0.236 Uiso 1 1 calc R . .
C80 C 0.0650(11) 0.1029(6) -0.5279(8) 0.162(7) Uani 1 1 d DU . .
H80A H 0.0214 0.0890 -0.5272 0.243 Uiso 1 1 calc R . .
H80B H 0.0952 0.0918 -0.5044 0.243 Uiso 1 1 calc R . .
H80C H 0.0757 0.0889 -0.5618 0.243 Uiso 1 1 calc R . .
C81 C 0.1239(5) 0.2882(4) 0.0412(3) 0.050(2) Uani 1 1 d . . .
C82 C 0.1450(6) 0.2894(4) -0.0071(4) 0.067(3) Uani 1 1 d . . .
C83 C 0.2064(5) 0.3147(5) -0.0031(4) 0.062(3) Uani 1 1 d . . .
H83A H 0.2334 0.3283 0.0283 0.074 Uiso 1 1 calc R . .
C84 C 0.2255(5) 0.3191(5) -0.0461(5) 0.067(3) Uani 1 1 d . . .
C85 C 0.1878(4) 0.3048(5) -0.0912(4) 0.066(3) Uani 1 1 d . . .
H85A H 0.2015 0.3126 -0.1193 0.079 Uiso 1 1 calc R . .
C86 C 0.1242(5) 0.2764(4) -0.0950(4) 0.057(2) Uani 1 1 d . . .
C87 C 0.1082(4) 0.2722(4) -0.0513(4) 0.052(2) Uani 1 1 d . . .
H87A H 0.0670 0.2554 -0.0524 0.062 Uiso 1 1 calc R . .
C88 C 0.0803(5) 0.2607(3) -0.1424(4) 0.053(2) Uani 1 1 d . . .
C89 C -0.1011(5) 0.2816(4) 0.0425(3) 0.053(2) Uani 1 1 d . . .
C90 C -0.1513(5) 0.2738(4) -0.0066(4) 0.052(2) Uani 1 1 d . . .
C91 C -0.2135(5) 0.2756(5) -0.0032(4) 0.062(3) Uani 1 1 d . . .
H91A H -0.2277 0.2828 0.0285 0.074 Uiso 1 1 calc R . .
C92 C -0.2557(5) 0.2672(5) -0.0450(5) 0.071(3) Uani 1 1 d . . .
C93 C -0.2332(5) 0.2598(4) -0.0931(4) 0.055(2) Uani 1 1 d . . .
H93A H -0.2623 0.2570 -0.1226 0.065 Uiso 1 1 calc R . .
C94 C -0.1677(5) 0.2569(4) -0.0945(5) 0.066(3) Uani 1 1 d . . .
C95 C -0.1289(4) 0.2627(4) -0.0495(4) 0.048(2) Uani 1 1 d . . .
H95A H -0.0845 0.2586 -0.0496 0.057 Uiso 1 1 calc R . .
C96 C -0.1424(5) 0.2497(4) -0.1437(3) 0.050(2) Uani 1 1 d . . .
C97 C -0.0720(5) 0.4241(4) 0.1955(4) 0.054(2) Uani 1 1 d . . .
C98 C -0.1074(5) 0.4734(4) 0.2084(3) 0.051(2) Uani 1 1 d . . .
C99 C -0.0731(4) 0.5247(4) 0.2231(4) 0.052(2) Uani 1 1 d . . .
H99A H -0.0278 0.5272 0.2253 0.063 Uiso 1 1 calc R . .
C100 C -0.1032(6) 0.5711(4) 0.2344(4) 0.065(3) Uani 1 1 d . . .
C101 C -0.1694(4) 0.5679(4) 0.2291(5) 0.075(4) Uani 1 1 d . . .
H10D H -0.1899 0.5998 0.2358 0.090 Uiso 1 1 calc R . .
C102 C -0.2081(7) 0.5178(6) 0.2139(6) 0.087(4) Uani 1 1 d . . .
C103 C -0.1739(5) 0.4707(5) 0.2029(4) 0.061(2) Uani 1 1 d . . .
H10E H -0.1977 0.4368 0.1914 0.073 Uiso 1 1 calc R . .
C104 C -0.0617(6) 0.6238(4) 0.2477(4) 0.069(3) Uani 1 1 d . . .
C105 C -0.1545(4) 0.3704(4) -0.2352(4) 0.048(2) Uani 1 1 d . . .
C106 C -0.1885(5) 0.4171(4) -0.2187(4) 0.056(2) Uani 1 1 d . A .
C107 C -0.1621(6) 0.4667(4) -0.2173(4) 0.062(3) Uani 1 1 d . . .
H10F H -0.1230 0.4681 -0.2303 0.075 Uiso 1 1 calc R . .
C108 C -0.1884(5) 0.5150(4) -0.1984(4) 0.060(3) Uani 1 1 d . A .
C109 C -0.2459(5) 0.5114(4) -0.1810(4) 0.060(3) Uani 1 1 d . . .
H10G H -0.2650 0.5431 -0.1670 0.072 Uiso 1 1 calc R A .
C110 C -0.2758(5) 0.4648(4) -0.1833(4) 0.062(3) Uani 1 1 d . A .
C111 C -0.2513(5) 0.4156(4) -0.2018(5) 0.069(3) Uani 1 1 d . . .
H11A H -0.2740 0.3831 -0.2034 0.082 Uiso 1 1 calc R A .
C112 C -0.1519(6) 0.5652(4) -0.1931(4) 0.062(3) Uani 1 1 d . . .
C113 C 0.4202(10) 0.5187(8) -0.0734(11) 0.167(12) Uani 1 1 d D . .
H11B H 0.3855 0.5275 -0.0934 0.201 Uiso 1 1 calc R . .
C114 C 0.5342(8) 0.5087(9) -0.0616(7) 0.125(6) Uani 1 1 d DU . .
H11C H 0.5334 0.5296 -0.0266 0.188 Uiso 1 1 calc R . .
H11D H 0.5724 0.5207 -0.0729 0.188 Uiso 1 1 calc R . .
H11E H 0.5350 0.4710 -0.0640 0.188 Uiso 1 1 calc R . .
C115 C 0.476(2) 0.513(4) -0.1450(11) 0.49(7) Uani 1 1 d D . .
H11F H 0.4343 0.5225 -0.1577 0.732 Uiso 1 1 calc R . .
H11G H 0.4819 0.4766 -0.1646 0.732 Uiso 1 1 calc R . .
H11H H 0.5101 0.5377 -0.1479 0.732 Uiso 1 1 calc R . .
C116 C 0.2934(8) 0.6141(6) -0.0795(7) 0.099(5) Uani 1 1 d . . .
H11I H 0.2510 0.6136 -0.0719 0.119 Uiso 1 1 calc R . .
C117 C 0.3753(8) 0.6456(10) -0.1198(9) 0.134(7) Uani 1 1 d . . .
H11J H 0.4023 0.6241 -0.1041 0.200 Uiso 1 1 calc R . .
H11K H 0.3925 0.6830 -0.1066 0.200 Uiso 1 1 calc R . .
H11L H 0.3747 0.6331 -0.1562 0.200 Uiso 1 1 calc R . .
C118 C 0.2592(9) 0.6731(7) -0.1285(7) 0.107(5) Uani 1 1 d . . .
H11M H 0.2188 0.6677 -0.1163 0.160 Uiso 1 1 calc R . .
H11N H 0.2524 0.6611 -0.1652 0.160 Uiso 1 1 calc R . .
H11O H 0.2746 0.7109 -0.1162 0.160 Uiso 1 1 calc R . .
C119 C 0.2229(7) 0.5872(5) 0.0401(7) 0.093(5) Uani 1 1 d . . .
H11P H 0.2542 0.5934 0.0690 0.112 Uiso 1 1 calc R . .
C120 C 0.1101(6) 0.5926(6) 0.0050(6) 0.090(4) Uani 1 1 d . . .
H12A H 0.1268 0.5845 -0.0270 0.134 Uiso 1 1 calc R . .
H12B H 0.0892 0.6257 0.0105 0.134 Uiso 1 1 calc R . .
H12C H 0.0789 0.5635 0.0041 0.134 Uiso 1 1 calc R . .
C121 C 0.1428(7) 0.6080(7) 0.0957(7) 0.102(5) Uani 1 1 d . . .
H12D H 0.1810 0.6090 0.1197 0.154 Uiso 1 1 calc R . .
H12E H 0.1115 0.5792 0.0951 0.154 Uiso 1 1 calc R . .
H12F H 0.1241 0.6420 0.1057 0.154 Uiso 1 1 calc R . .
C122 C -0.3527(9) 0.7349(7) 0.1938(7) 0.097(4) Uani 1 1 d . . .
H12G H -0.3539 0.7212 0.1585 0.117 Uiso 1 1 calc R . .
C123 C -0.3070(16) 0.7249(19) 0.2849(10) 0.28(3) Uani 1 1 d . . .
H12H H -0.3331 0.7524 0.3016 0.423 Uiso 1 1 calc R . .
H12I H -0.2617 0.7360 0.2982 0.423 Uiso 1 1 calc R . .
H12J H -0.3192 0.6914 0.2911 0.423 Uiso 1 1 calc R . .
C124 C -0.2797(9) 0.6746(6) 0.2059(9) 0.122(7) Uani 1 1 d D . .
H12K H -0.2839 0.6647 0.1692 0.184 Uiso 1 1 calc R . .
H12L H -0.2932 0.6437 0.2157 0.184 Uiso 1 1 calc R . .
H12M H -0.2349 0.6868 0.2205 0.184 Uiso 1 1 calc R . .
C125 C -0.5559(10) 0.7616(10) 0.1922(7) 0.186(15) Uani 1 1 d D . .
H12W H -0.5646 0.7436 0.1572 0.224 Uiso 1 1 calc R . .
C126 C -0.6499(8) 0.7080(7) 0.1984(8) 0.122(6) Uani 1 1 d D . .
H12N H -0.6663 0.7135 0.1664 0.183 Uiso 1 1 calc R . .
H12O H -0.6830 0.7139 0.2202 0.183 Uiso 1 1 calc R . .
H12P H -0.6380 0.6715 0.1923 0.183 Uiso 1 1 calc R . .
C127 C -0.5884(15) 0.7814(12) 0.2742(8) 0.218(10) Uani 1 1 d DU . .
H12Q H -0.5509 0.8072 0.2810 0.326 Uiso 1 1 calc R . .
H12R H -0.5837 0.7608 0.2979 0.326 Uiso 1 1 calc R . .
H12S H -0.6271 0.8003 0.2780 0.326 Uiso 1 1 calc R . .
C128 C -0.4838(15) 0.7114(13) 0.0750(11) 0.177(11) Uani 1 1 d DU . .
H12X H -0.4927 0.7375 0.0587 0.212 Uiso 1 1 calc R . .
C129 C -0.470(2) 0.6096(14) 0.0682(13) 0.224(17) Uani 1 1 d . . .
H12T H -0.4713 0.6200 0.1043 0.336 Uiso 1 1 calc R . .
H12U H -0.4266 0.6011 0.0619 0.336 Uiso 1 1 calc R . .
H12V H -0.5003 0.5783 0.0511 0.336 Uiso 1 1 calc R . .
C130 C -0.511(2) 0.636(2) -0.009(2) 0.27(2) Uani 1 1 d U . .
H13B H -0.5215 0.6643 -0.0242 0.404 Uiso 1 1 calc R . .
H13C H -0.5486 0.6107 -0.0154 0.404 Uiso 1 1 calc R . .
H13D H -0.4761 0.6175 -0.0249 0.404 Uiso 1 1 calc R . .

loop_
_atom_site_aniso_label
_atom_site_aniso_U_11
_atom_site_aniso_U_22
_atom_site_aniso_U_33
_atom_site_aniso_U_23
_atom_site_aniso_U_13
_atom_site_aniso_U_12
Ni1 0.0623(8) 0.0370(7) 0.0444(7) 0.0056(5) 0.0040(6) 0.0074(5)
Ni2 0.0616(8) 0.0382(7) 0.0479(8) 0.0106(6) 0.0053(6) 0.0034(5)
Ni3 0.0616(8) 0.0367(7) 0.0516(8) 0.0105(6) 0.0097(6) 0.0023(5)
Ni4 0.0599(8) 0.0360(7) 0.0479(7) 0.0093(6) 0.0090(6) 0.0060(5)
Ni5 0.0627(8) 0.0345(7) 0.0444(7) 0.0048(5) 0.0083(6) 0.0081(5)
Ni6 0.0590(7) 0.0350(7) 0.0428(7) 0.0019(5) 0.0035(5) 0.0045(5)
Ni7 0.0597(8) 0.0352(7) 0.0440(7) 0.0024(5) 0.0020(5) 0.0004(5)
Ni8 0.0646(8) 0.0354(7) 0.0465(7) 0.0053(6) 0.0070(6) 0.0052(5)
Ni9 0.0652(10) 0.1037(14) 0.0918(13) 0.0157(11) 0.0235(8) 0.0050(9)
Ni10 0.1029(19) 0.144(3) 0.402(7) 0.144(4) -0.034(3) -0.0267(18)
S1 0.0658(15) 0.0466(14) 0.0587(15) 0.0098(12) -0.0017(12) 0.0107(11)
S2 0.0745(16) 0.0437(14) 0.0528(15) 0.0094(12) 0.0086(12) 0.0054(11)
S3 0.0710(17) 0.0511(15) 0.0753(19) 0.0224(14) 0.0190(14) -0.0010(12)
S4 0.0898(19) 0.0500(15) 0.0569(16) 0.0106(13) 0.0061(13) 0.0155(13)
S5 0.0589(14) 0.0482(14) 0.0559(15) 0.0091(12) 0.0172(11) 0.0087(11)
S6 0.0754(16) 0.0408(13) 0.0538(15) 0.0053(11) 0.0024(12) 0.0113(11)
S7 0.0615(15) 0.0468(14) 0.0602(16) 0.0060(12) 0.0008(12) -0.0071(11)
S8 0.0826(18) 0.0608(17) 0.0506(15) 0.0102(13) 0.0016(13) 0.0088(14)
S9 0.0635(19) 0.129(3) 0.086(3) 0.015(2) 0.0010(16) -0.011(2)
S10 0.0543(16) 0.106(3) 0.079(2) 0.0237(19) 0.0139(14) 0.0057(16)
S11 0.0643(17) 0.0692(19) 0.087(2) 0.0146(16) 0.0120(15) 0.0042(14)
S12 0.072(2) 0.0642(19) 0.121(3) 0.0031(19) 0.036(2) 0.0052(15)
O1 0.047(3) 0.032(3) 0.054(4) 0.015(3) 0.006(3) 0.005(2)
O2 0.057(4) 0.032(3) 0.054(4) 0.009(3) 0.001(3) 0.002(3)
O3 0.080(5) 0.050(4) 0.046(4) 0.005(3) 0.010(3) 0.003(3)
O4 0.088(5) 0.034(4) 0.068(5) 0.003(3) -0.004(4) 0.012(3)
O5 0.064(4) 0.035(3) 0.059(4) 0.014(3) 0.019(3) 0.005(3)
O6 0.072(4) 0.063(4) 0.074(5) 0.042(4) 0.023(4) 0.001(3)
O7 0.089(6) 0.066(5) 0.097(6) 0.039(5) 0.033(5) 0.005(4)
O8 0.071(4) 0.041(3) 0.037(3) 0.001(3) 0.007(3) 0.007(3)
O9 0.080(5) 0.060(5) 0.064(5) 0.010(4) -0.003(4) 0.006(4)
O10 0.104(6) 0.061(5) 0.054(5) 0.001(4) 0.019(4) 0.013(4)
O11 0.075(4) 0.035(3) 0.028(3) -0.003(2) 0.009(3) -0.006(3)
O12 0.079(5) 0.040(4) 0.061(4) 0.009(3) 0.018(3) 0.011(3)
O13 0.051(4) 0.058(4) 0.081(5) 0.020(4) 0.001(3) 0.002(3)
O14 0.072(4) 0.029(3) 0.042(3) -0.011(3) 0.011(3) -0.002(3)
O15 0.063(4) 0.056(4) 0.061(4) 0.011(3) 0.003(3) -0.002(3)
O16 0.072(4) 0.050(4) 0.061(4) 0.019(3) 0.008(3) 0.008(3)
O17 0.075(4) 0.029(3) 0.066(4) 0.007(3) -0.010(3) 0.011(3)
O18 0.075(4) 0.052(4) 0.045(4) 0.015(3) 0.007(3) 0.014(3)
O19 0.050(4) 0.057(4) 0.079(5) 0.007(4) 0.012(3) 0.007(3)
O20 0.068(4) 0.054(4) 0.077(5) -0.010(4) -0.011(4) 0.009(4)
O21 0.063(4) 0.026(3) 0.063(4) 0.012(3) -0.004(3) 0.006(3)
O22 0.061(4) 0.054(4) 0.060(4) 0.010(3) 0.001(3) -0.009(3)
O23 0.085(5) 0.074(5) 0.056(4) 0.028(4) -0.001(4) 0.003(4)
O24 0.080(4) 0.049(4) 0.038(3) 0.014(3) 0.001(3) 0.012(3)
O25 0.057(4) 0.045(4) 0.087(5) 0.011(4) 0.012(4) 0.002(3)
O26 0.077(5) 0.054(4) 0.071(5) -0.007(4) 0.024(4) 0.007(4)
O27 0.070(4) 0.048(4) 0.050(4) -0.005(3) 0.006(3) 0.005(3)
O28 0.098(5) 0.029(3) 0.040(3) 0.004(3) 0.011(3) 0.004(3)
O29 0.054(3) 0.039(3) 0.044(3) 0.008(3) 0.008(3) -0.007(3)
O30 0.069(4) 0.051(4) 0.058(4) 0.014(3) -0.002(3) 0.001(3)
O31 0.068(4) 0.058(4) 0.051(4) 0.013(3) 0.014(3) 0.006(3)
O32 0.072(4) 0.062(4) 0.042(4) -0.009(3) 0.006(3) 0.020(4)
O33 0.087(5) 0.035(3) 0.055(4) 0.008(3) 0.008(3) 0.009(3)
O34 0.060(4) 0.067(5) 0.048(4) 0.008(3) 0.013(3) 0.008(3)
O35 0.050(4) 0.038(4) 0.082(5) 0.014(3) 0.000(3) 0.007(3)
O36 0.075(5) 0.046(4) 0.062(4) 0.016(3) 0.023(4) -0.002(3)
O37 0.051(4) 0.034(3) 0.096(6) 0.021(3) 0.009(3) -0.001(3)
O38 0.074(5) 0.047(4) 0.073(5) 0.003(4) 0.016(4) -0.011(3)
O39 0.059(4) 0.034(3) 0.059(4) 0.012(3) 0.017(3) 0.002(3)
O40 0.072(4) 0.031(3) 0.066(4) 0.006(3) 0.010(4) 0.004(3)
O41 0.056(4) 0.040(3) 0.041(3) 0.001(3) 0.007(3) -0.007(3)
O42 0.062(4) 0.042(4) 0.064(4) -0.001(3) 0.022(3) -0.005(3)
O43 0.064(5) 0.165(11) 0.087(7) 0.032(7) 0.021(4) -0.018(6)
O44 0.130(9) 0.260(18) 0.089(8) 0.090(10) 0.001(6) -0.086(11)
O45 0.093(8) 0.135(11) 0.181(14) 0.038(10) 0.040(8) 0.009(7)
O46 0.080(6) 0.074(6) 0.118(8) 0.012(5) 0.030(5) 0.019(4)
O47 0.083(6) 0.097(7) 0.106(7) 0.010(6) 0.023(5) -0.020(5)
O48 0.074(6) 0.161(10) 0.074(6) 0.013(6) 0.023(4) -0.015(6)
O49 0.075(6) 0.248(17) 0.083(7) 0.058(9) 0.004(5) -0.038(8)
O50 0.071(6) 0.118(9) 0.144(10) -0.003(7) 0.049(6) 0.007(5)
O51 0.080(7) 0.071(7) 0.30(2) 0.049(9) 0.052(9) -0.005(5)
O52 0.124(11) 0.31(2) 0.220(18) 0.147(18) 0.123(12) 0.072(13)
O53 0.131(11) 0.068(7) 0.37(3) -0.040(11) 0.142(15) -0.006(7)
O54 0.056(6) 0.37(3) 0.110(10) 0.010(12) 0.029(6) -0.001(10)
O55 0.085(6) 0.148(11) 0.093(7) 0.044(7) 0.012(5) 0.019(6)
O56 0.143(10) 0.094(7) 0.112(8) 0.021(7) 0.064(8) -0.011(7)
O57 0.072(5) 0.112(7) 0.091(7) 0.015(6) 0.032(5) -0.012(5)
O58 0.058(5) 0.112(8) 0.119(8) 0.020(6) -0.005(5) -0.025(5)
O59 0.091(6) 0.119(8) 0.091(7) 0.032(6) 0.016(5) 0.012(6)
O60 0.066(5) 0.116(8) 0.115(8) 0.031(6) 0.012(5) 0.014(5)
O61 0.129(11) 0.143(13) 0.194(17) 0.061(12) 0.003(11) -0.026(10)
O62 0.131(13) 0.119(12) 0.36(3) 0.001(15) 0.088(16) 0.017(10)
O63 0.140(14) 0.20(2) 0.26(3) -0.025(19) 0.083(16) 0.004(13)
O64 0.164(17) 0.22(2) 0.34(4) 0.11(2) -0.005(19) -0.061(16)
O65 0.26(3) 0.22(2) 0.33(3) 0.20(3) -0.02(2) -0.044(19)
O66 0.37(4) 0.123(15) 0.32(3) 0.035(17) -0.15(3) -0.054(19)
C1 0.058(5) 0.038(4) 0.027(4) -0.012(4) -0.015(3) 0.008(4)
C2 0.063(6) 0.075(7) 0.049(6) 0.005(6) -0.011(5) 0.002(5)
C3 0.090(9) 0.072(8) 0.116(12) 0.037(8) 0.023(8) 0.019(7)
C4 0.120(11) 0.089(10) 0.062(8) 0.021(7) 0.016(7) -0.017(9)
C5 0.073(7) 0.103(10) 0.071(7) 0.048(7) 0.001(6) 0.041(7)
C6 0.064(5) 0.037(4) 0.049(5) -0.010(4) -0.008(4) 0.006(4)
C7 0.19(2) 0.100(13) 0.142(16) 0.072(12) 0.033(14) 0.086(13)
C8 0.148(14) 0.112(12) 0.050(7) 0.012(8) -0.022(8) 0.043(11)
C9 0.46(6) 0.20(3) 0.099(17) 0.079(19) -0.11(3) -0.02(3)
C10 0.055(10) 0.67(8) 0.19(2) 0.25(4) 0.032(11) 0.08(2)
C11 0.033(3) 0.016(3) 0.041(4) -0.004(3) 0.002(3) -0.007(3)
C12 0.083(7) 0.046(6) 0.069(7) 0.031(5) 0.009(5) 0.017(5)
C13 0.109(9) 0.046(6) 0.085(8) 0.038(6) -0.011(7) 0.013(6)
C14 0.086(9) 0.085(10) 0.173(16) 0.099(11) -0.007(9) -0.009(7)
C15 0.065(6) 0.066(7) 0.104(9) 0.058(7) 0.016(6) 0.023(5)
C16 0.088(8) 0.031(5) 0.079(8) 0.003(5) 0.034(6) 0.010(5)
C17 0.150(10) 0.148(10) 0.165(10) 0.049(7) 0.017(8) 0.011(8)
C18 0.178(19) 0.064(9) 0.20(2) 0.071(12) -0.111(17) -0.045(11)
C19 0.19(2) 0.122(15) 0.144(17) 0.070(14) 0.071(15) 0.062(15)
C20 0.150(10) 0.153(10) 0.158(9) 0.055(7) 0.028(8) 0.015(8)
C21 0.060(5) 0.027(4) 0.048(5) 0.021(4) -0.018(4) 0.010(4)
C22 0.112(9) 0.020(4) 0.055(6) 0.006(4) 0.005(6) -0.005(5)
C23 0.071(7) 0.075(8) 0.075(8) 0.018(6) 0.008(6) 0.022(6)
C24 0.084(7) 0.039(5) 0.098(9) 0.025(6) 0.041(7) -0.002(5)
C25 0.078(7) 0.034(6) 0.133(12) 0.036(7) 0.014(7) -0.005(5)
C26 0.051(5) 0.050(6) 0.076(7) 0.018(5) -0.001(5) 0.001(4)
C27 0.102(10) 0.050(7) 0.158(15) 0.047(9) 0.046(10) -0.007(7)
C28 0.19(2) 0.144(17) 0.150(18) 0.102(16) 0.084(16) 0.055(15)
C29 0.24(3) 0.097(15) 0.22(3) 0.026(17) -0.13(3) -0.072(17)
C30 0.160(18) 0.123(16) 0.26(3) 0.086(17) 0.14(2) 0.007(13)
C31 0.030(4) 0.033(4) 0.067(6) 0.018(4) 0.013(4) 0.012(3)
C32 0.130(11) 0.049(6) 0.064(7) 0.005(6) 0.030(7) 0.011(7)
C33 0.106(11) 0.124(13) 0.089(11) 0.055(10) 0.032(9) -0.023(9)
C34 0.099(12) 0.19(2) 0.143(18) 0.108(18) 0.005(11) 0.001(13)
C35 0.053(6) 0.133(12) 0.065(7) 0.009(8) 0.013(5) 0.017(7)
C36 0.104(8) 0.050(6) 0.046(6) 0.023(5) 0.000(5) 0.015(6)
C37 0.129(15) 0.162(19) 0.121(15) 0.077(15) 0.041(12) 0.002(14)
C38 0.36(5) 0.30(4) 0.13(2) 0.03(2) 0.13(3) -0.15(4)
C39 0.29(5) 0.37(7) 0.58(10) 0.29(7) 0.32(7) 0.19(5)
C40 0.235(18) 0.233(18) 0.222(17) 0.078(10) 0.039(10) 0.023(10)
C41 0.040(4) 0.030(4) 0.056(5) 0.015(4) -0.003(3) 0.024(3)
C42 0.067(6) 0.030(5) 0.062(6) 0.001(4) 0.024(5) -0.007(4)
C43 0.091(8) 0.032(5) 0.086(8) 0.003(5) 0.035(6) 0.022(5)
C44 0.117(11) 0.047(7) 0.097(10) 0.032(7) -0.001(8) -0.009(6)
C45 0.083(7) 0.057(6) 0.049(6) -0.003(5) 0.009(5) -0.004(5)
C46 0.082(7) 0.036(5) 0.057(6) -0.018(5) -0.012(5) 0.009(5)
C47 0.159(12) 0.064(7) 0.124(9) 0.057(7) 0.079(9) 0.014(7)
C48 0.25(3) 0.079(14) 0.57(8) 0.00(2) 0.30(5) -0.024(17)
C49 0.166(10) 0.123(9) 0.133(8) 0.071(7) 0.048(7) -0.015(7)
C50 0.063(9) 0.066(10) 0.41(5) 0.026(17) 0.013(15) 0.002(7)
C51 0.042(4) 0.014(4) 0.044(5) 0.009(3) -0.014(3) -0.006(3)
C52 0.094(8) 0.027(5) 0.052(6) 0.008(4) 0.003(5) -0.026(5)
C53 0.097(9) 0.061(7) 0.061(7) -0.008(6) 0.005(6) 0.008(6)
C54 0.094(9) 0.064(8) 0.069(8) -0.015(6) -0.031(7) -0.022(7)
C55 0.071(7) 0.038(6) 0.079(8) 0.018(5) -0.003(5) 0.001(5)
C56 0.067(6) 0.053(6) 0.062(7) -0.008(5) 0.006(5) -0.014(5)
C57 0.126(11) 0.022(5) 0.125(12) 0.025(6) -0.003(9) 0.013(6)
C58 0.086(10) 0.090(11) 0.159(18) -0.019(11) -0.034(10) -0.018(8)
C59 0.125(16) 0.115(16) 0.25(3) -0.106(18) 0.064(17) -0.019(12)
C60 0.100(12) 0.081(11) 0.21(2) 0.033(13) -0.030(13) -0.034(9)
C61 0.038(4) 0.058(6) 0.024(4) 0.005(4) -0.009(3) 0.004(4)
C62 0.106(9) 0.052(6) 0.037(5) 0.010(5) 0.008(5) 0.003(6)
C63 0.056(7) 0.129(13) 0.078(9) 0.025(9) -0.032(6) -0.032(7)
C64 0.078(8) 0.128(13) 0.065(8) 0.031(8) -0.011(6) -0.024(8)
C65 0.117(11) 0.057(7) 0.082(9) 0.003(6) 0.034(8) -0.011(7)
C66 0.064(6) 0.049(6) 0.054(6) 0.017(5) -0.005(5) 0.001(4)
C67 0.149(16) 0.19(2) 0.040(7) -0.033(10) 0.008(8) -0.043(15)
C68 0.111(12) 0.125(14) 0.083(10) -0.002(10) 0.004(9) 0.006(10)
C69 0.094(15) 0.81(11) 0.24(4) 0.37(6) -0.077(19) -0.13(3)
C70 0.114(12) 0.22(2) 0.076(10) 0.061(12) -0.010(8) -0.096(14)
C71 0.061(5) 0.029(4) 0.051(5) 0.020(4) 0.029(4) 0.000(4)
C72 0.063(6) 0.051(6) 0.060(7) 0.001(5) 0.003(5) -0.018(5)
C73 0.167(14) 0.052(7) 0.057(7) 0.022(6) 0.038(8) 0.042(8)
C74 0.127(12) 0.074(9) 0.058(8) -0.011(7) -0.011(8) 0.002(8)
C75 0.082(7) 0.100(9) 0.035(5) 0.008(6) 0.021(5) 0.031(7)
C76 0.087(8) 0.057(6) 0.060(7) 0.012(5) 0.022(6) -0.008(6)
C77 0.152(12) 0.152(10) 0.117(10) 0.038(10) 0.035(9) 0.023(10)
C78 0.19(2) 0.25(3) 0.133(18) 0.041(18) 0.117(18) 0.09(2)
C79 0.168(10) 0.168(10) 0.142(9) 0.051(8) 0.029(7) 0.023(8)
C80 0.168(10) 0.162(9) 0.156(10) 0.048(8) 0.017(8) 0.023(8)
C81 0.069(6) 0.048(5) 0.032(5) 0.008(4) 0.014(4) -0.009(5)
C82 0.093(8) 0.040(5) 0.058(7) 0.012(5) -0.014(6) 0.003(5)
C83 0.048(5) 0.093(8) 0.041(5) 0.021(5) -0.004(4) -0.001(5)
C84 0.048(5) 0.066(7) 0.082(8) 0.020(6) 0.005(5) -0.007(5)
C85 0.037(5) 0.104(9) 0.064(7) 0.038(7) 0.005(4) 0.006(5)
C86 0.075(6) 0.052(6) 0.043(5) 0.005(5) 0.018(5) 0.017(5)
C87 0.043(5) 0.037(5) 0.074(7) 0.018(5) 0.000(4) 0.011(4)
C88 0.082(7) 0.016(4) 0.062(6) 0.008(4) 0.024(5) 0.008(4)
C89 0.083(7) 0.044(5) 0.031(5) 0.015(4) 0.000(4) 0.001(5)
C90 0.057(5) 0.036(5) 0.053(6) 0.006(4) -0.010(4) 0.018(4)
C91 0.052(6) 0.072(7) 0.066(7) 0.023(6) 0.022(5) -0.005(5)
C92 0.037(5) 0.077(8) 0.079(8) -0.006(6) 0.006(5) 0.015(5)
C93 0.063(6) 0.058(6) 0.045(5) 0.014(5) 0.018(4) 0.011(5)
C94 0.048(5) 0.045(6) 0.097(9) 0.016(6) -0.008(5) 0.009(4)
C95 0.028(4) 0.056(5) 0.053(6) 0.011(4) 0.001(4) -0.010(4)
C96 0.056(5) 0.051(5) 0.039(5) 0.004(4) 0.007(4) 0.018(4)
C97 0.055(6) 0.033(5) 0.074(7) 0.028(5) -0.014(5) -0.022(4)
C98 0.058(5) 0.042(5) 0.045(5) -0.002(4) 0.016(4) 0.007(4)
C99 0.046(5) 0.045(5) 0.061(6) 0.013(5) -0.001(4) 0.008(4)
C100 0.097(8) 0.049(6) 0.046(6) 0.011(5) -0.001(5) 0.034(6)
C101 0.030(5) 0.048(6) 0.120(10) -0.012(6) 0.000(5) 0.011(4)
C102 0.086(9) 0.084(9) 0.080(9) 0.015(7) -0.004(7) 0.007(7)
C103 0.060(6) 0.061(6) 0.056(6) 0.013(5) -0.003(5) 0.006(5)
C104 0.093(9) 0.030(5) 0.064(7) 0.000(5) -0.026(6) -0.007(5)
C105 0.045(5) 0.037(5) 0.054(6) 0.008(4) -0.004(4) 0.015(4)
C106 0.056(5) 0.065(6) 0.050(6) 0.025(5) 0.000(4) 0.007(5)
C107 0.079(7) 0.051(6) 0.057(6) 0.019(5) 0.010(5) -0.009(5)
C108 0.060(6) 0.042(5) 0.060(6) -0.006(5) 0.002(5) -0.003(4)
C109 0.048(5) 0.050(6) 0.059(6) -0.017(5) 0.008(4) 0.008(4)
C110 0.047(5) 0.060(6) 0.072(7) 0.011(5) 0.012(5) -0.008(5)
C111 0.053(6) 0.040(5) 0.120(10) 0.033(6) 0.016(6) 0.019(4)
C112 0.095(8) 0.034(5) 0.058(6) 0.005(5) 0.024(6) 0.016(5)
C113 0.20(3) 0.097(14) 0.24(3) 0.064(17) 0.13(2) 0.053(15)
C114 0.125(9) 0.140(10) 0.116(9) 0.040(7) 0.040(7) 0.006(8)
C115 0.49(10) 0.78(18) 0.12(3) 0.03(6) -0.06(5) 0.23(11)
C116 0.106(10) 0.055(8) 0.123(13) 0.037(8) -0.036(9) -0.029(7)
C117 0.073(9) 0.18(2) 0.18(2) 0.099(17) 0.038(11) 0.005(11)
C118 0.142(14) 0.106(12) 0.100(11) 0.058(10) 0.043(10) 0.041(10)
C119 0.092(9) 0.081(9) 0.135(13) 0.047(8) 0.079(9) 0.029(7)
C120 0.052(6) 0.101(10) 0.087(9) -0.003(8) -0.015(6) 0.000(6)
C121 0.065(8) 0.096(11) 0.136(14) 0.012(9) 0.038(8) 0.004(7)
C122 0.110(11) 0.089(10) 0.095(11) 0.033(9) 0.015(9) 0.001(9)
C123 0.21(3) 0.42(6) 0.103(17) -0.08(3) 0.065(19) -0.16(4)
C124 0.136(14) 0.084(10) 0.177(19) 0.064(12) 0.076(14) 0.009(10)
C125 0.128(16) 0.21(2) 0.137(17) -0.065(16) 0.060(13) -0.124(18)
C126 0.109(12) 0.102(12) 0.144(16) 0.035(12) -0.014(11) 0.011(10)
C127 0.222(12) 0.225(12) 0.221(12) 0.076(9) 0.063(9) 0.038(9)
C128 0.173(14) 0.179(14) 0.177(14) 0.054(10) 0.029(9) 0.015(9)
C129 0.35(5) 0.19(3) 0.16(3) 0.07(2) 0.07(3) 0.08(3)
C130 0.27(2) 0.27(2) 0.27(2) 0.087(11) 0.034(10) 0.031(10)

loop_
_atom_type_symbol
_atom_type_description
_atom_type_scat_dispersion_real
_atom_type_scat_dispersion_imag
_atom_type_scat_source
C C 0.0033 0.0016 'International Tables Vol C Tables 4.2.6.8 and 6.1.1.4'
H H 0.0000 0.0000 'International Tables Vol C Tables 4.2.6.8 and 6.1.1.4'
O O 0.0106 0.0060 'International Tables Vol C Tables 4.2.6.8 and 6.1.1.4'
S S 0.1246 0.1234 'International Tables Vol C Tables 4.2.6.8 and 6.1.1.4'
Ni Ni 0.3393 1.1124 'International Tables Vol C Tables 4.2.6.8 and 6.1.1.4'
N N 0.0061 0.0033 'International Tables Vol C Tables 4.2.6.8 and 6.1.1.4'

loop_
_geom_angle_atom_site_label_1
_geom_angle_atom_site_label_2
_geom_angle_atom_site_label_3
_geom_angle
_geom_angle_site_symmetry_1
_geom_angle_site_symmetry_3
O41 Ni1 O11 94.3(2) 2_565 .
O41 Ni1 O12 87.5(3) 2_565 .
O11 Ni1 O12 90.2(3) . .
O41 Ni1 O27 82.3(3) 2_565 .
O11 Ni1 O27 176.6(3) . .
O12 Ni1 O27 89.6(3) . .
O41 Ni1 O2 175.8(3) 2_565 .
O11 Ni1 O2 87.7(2) . .
O12 Ni1 O2 88.9(3) . .
O27 Ni1 O2 95.7(3) . .
O41 Ni1 O1 101.2(2) 2_565 .
O11 Ni1 O1 81.9(3) . .
O12 Ni1 O1 168.6(3) . .
O27 Ni1 O1 98.7(3) . .
O2 Ni1 O1 82.7(2) . .
O41 Ni1 Ni4 79.86(17) 2_565 .
O11 Ni1 Ni4 42.97(19) . .
O12 Ni1 Ni4 129.2(2) . .
O27 Ni1 Ni4 135.8(2) . .
O2 Ni1 Ni4 104.05(18) . .
O1 Ni1 Ni4 46.88(16) . .
O41 Ni1 Ni2 138.4(2) 2_565 .
O11 Ni1 Ni2 103.25(19) . .
O12 Ni1 Ni2 129.1(2) . .
O27 Ni1 Ni2 79.5(2) . .
O2 Ni1 Ni2 44.13(18) . .
O1 Ni1 Ni2 46.24(16) . .
Ni4 Ni1 Ni2 87.83(5) . .
O31 Ni2 O28 82.4(3) . .
O31 Ni2 O5 92.8(3) . .
O28 Ni2 O5 173.2(3) . .
O31 Ni2 O2 174.1(3) . .
O28 Ni2 O2 92.7(3) . .
O5 Ni2 O2 91.8(3) . .
O31 Ni2 O3 88.4(3) . .
O28 Ni2 O3 87.4(3) . .
O5 Ni2 O3 87.7(3) . .
O2 Ni2 O3 88.2(3) . .
O31 Ni2 O1 99.5(3) . .
O28 Ni2 O1 101.3(2) . .
O5 Ni2 O1 84.2(2) . .
O2 Ni2 O1 84.6(2) . .
O3 Ni2 O1 169.0(3) . .
O31 Ni2 Ni1 136.7(2) . .
O28 Ni2 Ni1 78.5(2) . .
O5 Ni2 Ni1 108.3(2) . .
O2 Ni2 Ni1 44.46(17) . .
O3 Ni2 Ni1 128.7(2) . .
O1 Ni2 Ni1 48.13(16) . .
O31 Ni2 Ni3 78.0(2) . .
O28 Ni2 Ni3 139.18(19) . .
O5 Ni2 Ni3 43.20(17) . .
O2 Ni2 Ni3 107.94(18) . .
O3 Ni2 Ni3 127.0(2) . .
O1 Ni2 Ni3 48.55(15) . .
Ni1 Ni2 Ni3 91.88(5) . .
O35 Ni3 O32 84.6(3) . .
O35 Ni3 O6 85.5(3) . .
O32 Ni3 O6 87.3(3) . .
O35 Ni3 O5 173.5(3) . .
O32 Ni3 O5 93.8(3) . .
O6 Ni3 O5 88.1(3) . .
O35 Ni3 O8 94.2(3) . .
O32 Ni3 O8 177.8(3) . .
O6 Ni3 O8 90.8(3) . .
O5 Ni3 O8 87.2(3) . .
O35 Ni3 O1 104.1(2) . .
O32 Ni3 O1 100.5(3) . .
O6 Ni3 O1 168.0(3) . .
O5 Ni3 O1 82.4(2) . .
O8 Ni3 O1 81.5(2) . .
O35 Ni3 Ni4 80.6(2) . .
O32 Ni3 Ni4 137.9(2) . .
O6 Ni3 Ni4 130.0(2) . .
O5 Ni3 Ni4 104.6(2) . .
O8 Ni3 Ni4 43.35(19) . .
O1 Ni3 Ni4 46.99(16) . .
O35 Ni3 Ni2 141.8(2) . .
O32 Ni3 Ni2 79.92(19) . .
O6 Ni3 Ni2 128.0(2) . .
O5 Ni3 Ni2 43.54(17) . .
O8 Ni3 Ni2 102.14(18) . .
O1 Ni3 Ni2 46.16(15) . .
Ni4 Ni3 Ni2 87.94(5) . .
O36 Ni4 O42 79.4(3) . 2_565
O36 Ni4 O11 173.0(3) . .
O42 Ni4 O11 95.0(3) 2_565 .
O36 Ni4 O8 95.7(3) . .
O42 Ni4 O8 174.7(3) 2_565 .
O11 Ni4 O8 89.7(3) . .
O36 Ni4 O9 87.2(3) . .
O42 Ni4 O9 87.5(3) 2_565 .
O11 Ni4 O9 88.3(3) . .
O8 Ni4 O9 90.3(3) . .
O36 Ni4 O1 102.0(3) . .
O42 Ni4 O1 99.4(3) 2_565 .
O11 Ni4 O1 83.0(2) . .
O8 Ni4 O1 83.4(2) . .
O9 Ni4 O1 169.3(3) . .
O36 Ni4 Ni3 79.6(2) . .
O42 Ni4 Ni3 136.0(2) 2_565 .
O11 Ni4 Ni3 107.41(18) . .
O8 Ni4 Ni3 43.67(18) . .
O9 Ni4 Ni3 129.3(2) . .
O1 Ni4 Ni3 48.81(15) . .
O36 Ni4 Ni1 138.4(2) . .
O42 Ni4 Ni1 78.82(19) 2_565 .
O11 Ni4 Ni1 42.91(16) . .
O8 Ni4 Ni1 106.29(18) . .
O9 Ni4 Ni1 126.5(2) . .
O1 Ni4 Ni1 48.19(15) . .
Ni3 Ni4 Ni1 92.34(5) . .
O29 Ni5 O24 174.8(3) . .
O29 Ni5 O37 82.9(3) . 2_565
O24 Ni5 O37 92.1(3) . 2_565
O29 Ni5 O15 96.5(3) . .
O24 Ni5 O15 88.2(3) . .
O37 Ni5 O15 171.7(3) 2_565 .
O29 Ni5 O25 88.3(3) . .
O24 Ni5 O25 89.5(3) . .
O37 Ni5 O25 82.6(3) 2_565 .
O15 Ni5 O25 89.1(3) . .
O29 Ni5 O14 99.8(2) . .
O24 Ni5 O14 82.9(3) . .
O37 Ni5 O14 105.4(2) 2_565 .
O15 Ni5 O14 82.9(3) . .
O25 Ni5 O14 169.1(3) . .
O29 Ni5 Ni8 135.31(18) . .
O24 Ni5 Ni8 44.6(2) . .
O37 Ni5 Ni8 80.7(2) 2_565 .
O15 Ni5 Ni8 105.2(2) . .
O25 Ni5 Ni8 129.8(2) . .
O14 Ni5 Ni8 46.71(19) . .
O29 Ni5 Ni6 79.44(17) . .
O24 Ni5 Ni6 105.6(2) . .
O37 Ni5 Ni6 143.0(2) 2_565 .
O15 Ni5 Ni6 44.2(2) . .
O25 Ni5 Ni6 128.6(2) . .
O14 Ni5 Ni6 47.30(17) . .
Ni8 Ni5 Ni6 89.50(5) . .
O30 Ni6 O33 81.4(3) . .
O30 Ni6 O18 173.0(3) . .
O33 Ni6 O18 94.6(3) . .
O30 Ni6 O15 93.9(3) . .
O33 Ni6 O15 175.3(3) . .
O18 Ni6 O15 90.0(3) . .
O30 Ni6 O16 86.9(3) . .
O33 Ni6 O16 88.5(3) . .
O18 Ni6 O16 87.3(3) . .
O15 Ni6 O16 90.5(3) . .
O30 Ni6 O14 102.8(3) . .
O33 Ni6 O14 99.6(2) . .
O18 Ni6 O14 83.5(3) . .
O15 Ni6 O14 82.1(3) . .
O16 Ni6 O14 168.2(3) . .
O30 Ni6 Ni7 139.6(2) . .
O33 Ni6 Ni7 78.4(2) . .
O18 Ni6 Ni7 43.74(19) . .
O15 Ni6 Ni7 105.9(2) . .
O16 Ni6 Ni7 126.7(2) . .
O14 Ni6 Ni7 48.02(18) . .
O30 Ni6 Ni5 79.8(2) . .
O33 Ni6 Ni5 135.6(2) . .
O18 Ni6 Ni5 106.9(2) . .
O15 Ni6 Ni5 43.4(2) . .
O16 Ni6 Ni5 129.9(2) . .
O14 Ni6 Ni5 47.18(17) . .
Ni7 Ni6 Ni5 90.79(5) . .
O34 Ni7 O39 82.6(3) . .
O34 Ni7 O18 92.1(3) . .
O39 Ni7 O18 174.6(3) . .
O34 Ni7 O19 85.1(3) . .
O39 Ni7 O19 88.9(3) . .
O18 Ni7 O19 89.7(3) . .
O34 Ni7 O21 173.4(3) . .
O39 Ni7 O21 96.1(2) . .
O18 Ni7 O21 89.0(2) . .
O19 Ni7 O21 88.3(3) . .
O34 Ni7 O14 105.0(3) . .
O39 Ni7 O14 99.3(2) . .
O18 Ni7 O14 82.9(3) . .
O19 Ni7 O14 167.6(3) . .
O21 Ni7 O14 81.6(2) . .
O34 Ni7 Ni6 80.5(2) . .
O39 Ni7 Ni6 135.4(2) . .
O18 Ni7 Ni6 43.8(2) . .
O19 Ni7 Ni6 129.9(2) . .
O21 Ni7 Ni6 104.73(17) . .
O14 Ni7 Ni6 47.32(18) . .
O34 Ni7 Ni8 141.4(2) . .
O39 Ni7 Ni8 79.41(17) . .
O18 Ni7 Ni8 105.5(2) . .
O19 Ni7 Ni8 128.0(2) . .
O21 Ni7 Ni8 43.96(18) . .
O14 Ni7 Ni8 45.99(18) . .
Ni6 Ni7 Ni8 88.87(5) . .
O38 Ni8 O40 80.3(3) 2_565 .
O38 Ni8 O21 173.0(3) 2_565 .
O40 Ni8 O21 95.1(3) . .
O38 Ni8 O24 94.9(3) 2_565 .
O40 Ni8 O24 174.8(3) . .
O21 Ni8 O24 89.4(3) . .
O38 Ni8 O22 86.5(3) 2_565 .
O40 Ni8 O22 88.3(3) . .
O21 Ni8 O22 88.0(3) . .
O24 Ni8 O22 89.3(3) . .
O38 Ni8 O14 102.6(3) 2_565 .
O40 Ni8 O14 100.6(3) . .
O21 Ni8 O14 83.5(3) . .
O24 Ni8 O14 82.4(2) . .
O22 Ni8 O14 168.1(3) . .
O38 Ni8 Ni5 80.6(3) 2_565 .
O40 Ni8 Ni5 137.1(2) . .
O21 Ni8 Ni5 106.27(17) . .
O24 Ni8 Ni5 43.02(18) . .
O22 Ni8 Ni5 128.3(2) . .
O14 Ni8 Ni5 47.67(18) . .
O38 Ni8 Ni7 138.6(2) 2_565 .
O40 Ni8 Ni7 79.0(2) . .
O21 Ni8 Ni7 44.3(2) . .
O24 Ni8 Ni7 106.1(2) . .
O22 Ni8 Ni7 128.01(19) . .
O14 Ni8 Ni7 47.73(18) . .
Ni5 Ni8 Ni7 90.84(5) . .
O57 Ni9 O55 175.7(5) . .
O57 Ni9 O58 86.6(4) . .
O55 Ni9 O58 93.0(5) . .
O57 Ni9 O60 91.0(4) . .
O55 Ni9 O60 89.7(4) . .
O58 Ni9 O60 175.3(4) . .
O57 Ni9 O56 89.8(5) . .
O55 Ni9 O56 86.0(5) . .
O58 Ni9 O56 92.5(5) . .
O60 Ni9 O56 91.5(5) . .
O57 Ni9 O59 89.7(4) . .
O55 Ni9 O59 94.5(5) . .
O58 Ni9 O59 86.7(5) . .
O60 Ni9 O59 89.2(5) . .
O56 Ni9 O59 179.1(5) . .
O65 Ni10 O66 85.2(11) . .
O65 Ni10 O62 92.3(12) . .
O66 Ni10 O62 104.4(15) . .
O65 Ni10 O63 93.4(13) . .
O66 Ni10 O63 162.8(15) . .
O62 Ni10 O63 92.7(8) . .
O65 Ni10 O61 177.4(13) . .
O66 Ni10 O61 92.8(10) . .
O62 Ni10 O61 86.6(10) . .
O63 Ni10 O61 88.9(10) . .
O65 Ni10 O64 89.1(12) . .
O66 Ni10 O64 80.6(15) . .
O62 Ni10 O64 174.9(9) . .
O63 Ni10 O64 82.3(9) . .
O61 Ni10 O64 92.2(9) . .
O13 S1 O12 115.3(4) . .
O13 S1 C12 107.8(5) . .
O12 S1 C12 111.6(5) . .
O13 S1 C6 105.5(5) . .
O12 S1 C6 111.2(4) . .
C12 S1 C6 104.8(5) . .
O4 S2 O3 114.8(5) . .
O4 S2 C22 108.9(5) . .
O3 S2 C22 110.1(5) . .
O4 S2 C16 107.7(5) . .
O3 S2 C16 109.0(5) . .
C22 S2 C16 106.0(5) . .
O6 S3 O7 116.6(5) . .
O6 S3 C32 108.1(6) . .
O7 S3 C32 108.0(6) . .
O6 S3 C26 109.9(5) . .
O7 S3 C26 106.8(5) . .
C32 S3 C26 107.1(6) . .
O10 S4 O9 114.1(5) . .
O10 S4 C36 107.3(5) . .
O9 S4 C36 110.8(5) . .
O10 S4 C2 108.3(5) . .
O9 S4 C2 107.4(6) . .
C36 S4 C2 108.9(5) . .
O25 S5 O26 114.6(4) . .
O25 S5 C42 109.9(5) . .
O26 S5 C42 109.0(5) . .
O25 S5 C76 109.1(5) . .
O26 S5 C76 106.2(5) . .
C42 S5 C76 107.8(5) . .
O17 S6 O16 113.7(4) . .
O17 S6 C52 108.7(4) . .
O16 S6 C52 110.1(5) . .
O17 S6 C46 109.5(5) . .
O16 S6 C46 110.0(4) . .
C52 S6 C46 104.3(5) . .
O20 S7 O19 114.1(4) . .
O20 S7 C56 106.2(5) . .
O19 S7 C56 111.2(5) . .
O20 S7 C62 109.5(6) . .
O19 S7 C62 108.1(5) . .
C56 S7 C62 107.6(6) . .
O23 S8 O22 114.6(5) . .
O23 S8 C66 108.6(5) . .
O22 S8 C66 106.8(5) . .
O23 S8 C72 106.8(5) . .
O22 S8 C72 111.2(5) . .
C66 S8 C72 108.7(5) . .
O45 S9 O43 115.8(8) . .
O45 S9 O44 108.6(10) . .
O43 S9 O44 113.1(9) . .
O45 S9 C84 107.0(7) . .
O43 S9 C84 105.4(6) . .
O44 S9 C84 106.2(6) . .
O48 S10 O46 118.0(7) . .
O48 S10 O47 111.6(7) . .
O46 S10 O47 107.2(7) . .
O48 S10 C92 105.9(6) . .
O46 S10 C92 106.7(6) . .
O47 S10 C92 106.8(6) . .
O49 S11 O51 112.3(10) . .
O49 S11 O50 111.6(10) . .
O51 S11 O50 115.9(9) . .
O49 S11 C102 101.1(7) . .
O51 S11 C102 106.7(7) . .
O50 S11 C102 108.0(7) . .
O54 S12 O53 118.3(13) . .
O54 S12 O52 112.4(14) . .
O53 S12 O52 109.4(14) . .
O54 S12 C110 107.5(6) . .
O53 S12 C110 103.3(6) . .
O52 S12 C110 104.6(6) . .
Ni2 O1 Ni4 144.3(3) . .
Ni2 O1 Ni1 85.6(2) . .
Ni4 O1 Ni1 84.9(2) . .
Ni2 O1 Ni3 85.3(2) . .
Ni4 O1 Ni3 84.2(2) . .
Ni1 O1 Ni3 147.0(3) . .
C11 O2 Ni2 133.0(5) . .
C11 O2 Ni1 133.4(5) . .
Ni2 O2 Ni1 91.4(2) . .
S2 O3 Ni2 119.6(4) . .
C21 O5 Ni3 132.7(6) . .
C21 O5 Ni2 133.2(6) . .
Ni3 O5 Ni2 93.3(2) . .
S3 O6 Ni3 120.5(5) . .
C31 O8 Ni4 130.5(6) . .
C31 O8 Ni3 131.6(6) . .
Ni4 O8 Ni3 93.0(3) . .
S4 O9 Ni4 118.0(5) . .
C1 O11 Ni1 132.7(6) . .
C1 O11 Ni4 131.5(5) . .
Ni1 O11 Ni4 94.1(3) . .
S1 O12 Ni1 119.0(4) . .
Ni8 O14 Ni5 85.6(2) . .
Ni8 O14 Ni6 147.4(3) . .
Ni5 O14 Ni6 85.5(2) . .
Ni8 O14 Ni7 86.3(3) . .
Ni5 O14 Ni7 147.7(3) . .
Ni6 O14 Ni7 84.7(2) . .
C41 O15 Ni5 137.2(6) . .
C41 O15 Ni6 126.4(6) . .
Ni5 O15 Ni6 92.4(3) . .
S6 O16 Ni6 118.5(4) . .
C51 O18 Ni7 131.9(6) . .
C51 O18 Ni6 134.7(5) . .
Ni7 O18 Ni6 92.5(3) . .
S7 O19 Ni7 118.4(4) . .
C61 O21 Ni8 130.9(6) . .
C61 O21 Ni7 134.4(6) . .
Ni8 O21 Ni7 91.7(3) . .
S8 O22 Ni8 118.2(4) . .
C71 O24 Ni5 134.5(6) . .
C71 O24 Ni8 131.2(6) . .
Ni5 O24 Ni8 92.4(3) . .
S5 O25 Ni5 117.8(4) . .
C81 O27 Ni1 127.4(6) . .
C81 O28 Ni2 129.9(6) . .
C88 O29 Ni5 127.8(6) . .
C88 O30 Ni6 126.7(7) . .
C89 O31 Ni2 129.9(6) . .
C89 O32 Ni3 124.8(7) . .
C96 O33 Ni6 127.2(6) . .
C96 O34 Ni7 124.3(6) . .
C97 O35 Ni3 123.8(6) . .
C97 O36 Ni4 126.0(6) . .
C104 O37 Ni5 122.4(7) . 2_565
C104 O38 Ni8 126.8(7) . 2_565
C105 O39 Ni7 124.5(5) . .
C105 O40 Ni8 128.6(6) . .
C112 O41 Ni1 126.9(6) . 2_565
C112 O42 Ni4 130.3(6) . 2_565
C113 O55 Ni9 113.5(12) . .
C116 O56 Ni9 129.1(11) . .
C119 O57 Ni9 124.1(11) . .
C122 O61 Ni10 117.1(14) . .
C125 O62 Ni10 122.7(19) . .
C128 O63 Ni10 127(3) . .
C113 N1 C115 118.5(16) . .
C113 N1 C114 117.7(15) . .
C115 N1 C114 123.4(16) . .
C116 N2 C117 123.9(15) . .
C116 N2 C118 117.7(13) . .
C117 N2 C118 118.1(13) . .
C119 N3 C120 127.0(13) . .
C119 N3 C121 115.7(12) . .
C120 N3 C121 116.0(11) . .
C122 N4 C124 121.4(17) . .
C122 N4 C123 137(2) . .
C124 N4 C123 101(2) . .
C125 N5 C126 118.0(14) . .
C125 N5 C127 115.1(15) . .
C126 N5 C127 122.7(15) . .
C128 N6 C130 130(3) . .
C128 N6 C129 124(3) . .
C130 N6 C129 107(3) . .
C2 C1 O11 121.6(8) . .
C2 C1 C6 115.1(9) . .
O11 C1 C6 123.0(8) . .
C1 C2 C3 122.2(11) . .
C1 C2 S4 126.0(9) . .
C3 C2 S4 111.7(9) . .
C4 C3 C2 120.5(15) . .
C4 C3 H3A 119.8 . .
C2 C3 H3A 119.7 . .
C3 C4 C7 127.7(15) . .
C3 C4 C5 117.8(14) . .
C7 C4 C5 113.5(15) . .
C6 C5 C4 120.7(12) . .
C6 C5 H5A 119.7 . .
C4 C5 H5A 119.7 . .
C5 C6 C1 123.3(10) . .
C5 C6 S1 116.2(9) . .
C1 C6 S1 120.5(8) . .
C4 C7 C9 114(2) . .
C4 C7 C10 118.3(18) . .
C9 C7 C10 101(3) . .
C4 C7 C8 111.7(14) . .
C9 C7 C8 101(2) . .
C10 C7 C8 109.1(19) . .
C7 C8 H8A 109.5 . .
C7 C8 H8B 109.5 . .
H8A C8 H8B 109.5 . .
C7 C8 H8C 109.5 . .
H8A C8 H8C 109.5 . .
H8B C8 H8C 109.5 . .
C7 C9 H9A 109.4 . .
C7 C9 H9B 109.5 . .
H9A C9 H9B 109.5 . .
C7 C9 H9C 109.5 . .
H9A C9 H9C 109.5 . .
H9B C9 H9C 109.5 . .
C7 C10 H10A 109.5 . .
C7 C10 H10B 109.5 . .
H10A C10 H10B 109.5 . .
C7 C10 H10C 109.4 . .
H10A C10 H10C 109.5 . .
H10B C10 H10C 109.5 . .
O2 C11 C16 122.7(8) . .
O2 C11 C12 125.4(7) . .
C16 C11 C12 111.8(8) . .
C13 C12 C11 126.8(11) . .
C13 C12 S1 114.7(9) . .
C11 C12 S1 118.5(7) . .
C12 C13 C14 117.9(12) . .
C12 C13 H13A 121.0 . .
C14 C13 H13A 121.0 . .
C15 C14 C13 121.7(10) . .
C15 C14 C17 120.4(12) . .
C13 C14 C17 117.5(11) . .
C14 C15 C16 118.7(12) . .
C14 C15 H15A 120.7 . .
C16 C15 H15A 120.7 . .
C11 C16 C15 122.5(11) . .
C11 C16 S2 124.1(8) . .
C15 C16 S2 113.3(9) . .
C18 C17 C14 117.1(12) . .
C18 C17 C19 104.5(12) . .
C14 C17 C19 113.1(12) . .
C18 C17 C20 103.7(12) . .
C14 C17 C20 114.2(13) . .
C19 C17 C20 102.8(12) . .
C17 C18 H18A 109.5 . .
C17 C18 H18B 109.5 . .
H18A C18 H18B 109.5 . .
C17 C18 H18C 109.5 . .
H18A C18 H18C 109.5 . .
H18B C18 H18C 109.5 . .
C17 C19 H19A 109.5 . .
C17 C19 H19B 109.5 . .
H19A C19 H19B 109.5 . .
C17 C19 H19C 109.5 . .
H19A C19 H19C 109.5 . .
H19B C19 H19C 109.5 . .
C17 C20 H20A 109.5 . .
C17 C20 H20B 109.5 . .
H20A C20 H20B 109.5 . .
C17 C20 H20C 109.5 . .
H20A C20 H20C 109.5 . .
H20B C20 H20C 109.5 . .
O5 C21 C22 121.5(9) . .
O5 C21 C26 123.2(8) . .
C22 C21 C26 115.2(8) . .
C21 C22 C23 124.8(11) . .
C21 C22 S2 124.1(7) . .
C23 C22 S2 111.0(8) . .
C24 C23 C22 115.4(11) . .
C24 C23 H23A 122.3 . .
C22 C23 H23A 122.3 . .
C23 C24 C25 121.0(10) . .
C23 C24 C27 119.4(11) . .
C25 C24 C27 119.1(10) . .
C26 C25 C24 120.2(12) . .
C26 C25 H25A 119.9 . .
C24 C25 H25A 119.9 . .
C25 C26 C21 123.1(11) . .
C25 C26 S3 115.1(9) . .
C21 C26 S3 121.8(7) . .
C28 C27 C30 112.6(17) . .
C28 C27 C24 113.7(14) . .
C30 C27 C24 112.3(13) . .
C28 C27 C29 105.2(18) . .
C30 C27 C29 104(2) . .
C24 C27 C29 108.3(17) . .
C27 C28 H28A 109.5 . .
C27 C28 H28B 109.5 . .
H28A C28 H28B 109.5 . .
C27 C28 H28C 109.4 . .
H28A C28 H28C 109.5 . .
H28B C28 H28C 109.5 . .
C27 C29 H29A 109.4 . .
C27 C29 H29B 109.5 . .
H29A C29 H29B 109.5 . .
C27 C29 H29C 109.5 . .
H29A C29 H29C 109.5 . .
H29B C29 H29C 109.5 . .
C27 C30 H30A 109.4 . .
C27 C30 H30B 109.5 . .
H30A C30 H30B 109.5 . .
C27 C30 H30C 109.5 . .
H30A C30 H30C 109.5 . .
H30B C30 H30C 109.5 . .
O8 C31 C36 125.3(9) . .
O8 C31 C32 121.0(9) . .
C36 C31 C32 113.7(9) . .
C31 C32 C33 119.5(13) . .
C31 C32 S3 124.2(9) . .
C33 C32 S3 116.3(12) . .
C34 C33 C32 123.0(16) . .
C34 C33 H33A 118.5 . .
C32 C33 H33A 118.5 . .
C33 C34 C35 119.5(16) . .
C33 C34 C37 120.6(17) . .
C35 C34 C37 119(2) . .
C34 C35 C36 118.9(15) . .
C34 C35 H35A 120.6 . .
C36 C35 H35A 120.6 . .
C31 C36 C35 124.8(12) . .
C31 C36 S4 121.1(8) . .
C35 C36 S4 113.9(9) . .
C38 C37 C39 114.8(15) . .
C38 C37 C40 113.9(15) . .
C39 C37 C40 111.3(14) . .
C38 C37 C34 108.3(16) . .
C39 C37 C34 107.0(18) . .
C40 C37 C34 100(2) . .
C37 C38 H38A 109.5 . .
C37 C38 H38B 109.4 . .
H38A C38 H38B 109.5 . .
C37 C38 H38C 109.5 . .
H38A C38 H38C 109.5 . .
H38B C38 H38C 109.5 . .
C37 C39 H39A 109.4 . .
C37 C39 H39B 109.5 . .
H39A C39 H39B 109.5 . .
C37 C39 H39C 109.5 . .
H39A C39 H39C 109.5 . .
H39B C39 H39C 109.5 . .
C37 C40 H40A 109.5 . .
C37 C40 H40B 109.5 . .
H40A C40 H40B 109.5 . .
C37 C40 H40C 109.4 . .
H40A C40 H40C 109.5 . .
H40B C40 H40C 109.5 . .
C46 C41 O15 129.1(9) . .
C46 C41 C42 116.0(8) . .
O15 C41 C42 114.5(8) . .
C43 C42 C41 118.4(8) . .
C43 C42 S5 115.4(8) . .
C41 C42 S5 126.2(7) . .
C42 C43 C44 121.1(10) . .
C42 C43 H43A 119.5 . .
C44 C43 H43A 119.5 . .
C45 C44 C43 121.3(11) . .
C45 C44 C47 121.2(10) . .
C43 C44 C47 116.3(10) . .
C44 C45 C46 117.7(12) . .
C44 C45 H45A 121.2 . .
C46 C45 H45A 121.1 . .
C41 C46 C45 123.6(11) . .
C41 C46 S6 122.2(8) . .
C45 C46 S6 113.7(9) . .
C48 C47 C50 107.4(12) . .
C48 C47 C44 115.1(10) . .
C50 C47 C44 111.9(10) . .
C48 C47 C49 107.0(12) . .
C50 C47 C49 102.3(11) . .
C44 C47 C49 112.3(10) . .
C47 C48 H48A 109.4 . .
C47 C48 H48B 109.5 . .
H48A C48 H48B 109.5 . .
C47 C48 H48C 109.5 . .
H48A C48 H48C 109.5 . .
H48B C48 H48C 109.5 . .
C47 C49 H49A 109.5 . .
C47 C49 H49B 109.5 . .
H49A C49 H49B 109.5 . .
C47 C49 H49C 109.5 . .
H49A C49 H49C 109.5 . .
H49B C49 H49C 109.5 . .
C47 C50 H50A 109.5 . .
C47 C50 H50B 109.5 . .
H50A C50 H50B 109.5 . .
C47 C50 H50C 109.5 . .
H50A C50 H50C 109.5 . .
H50B C50 H50C 109.5 . .
O18 C51 C56 124.1(8) . .
O18 C51 C52 120.6(7) . .
C56 C51 C52 115.1(8) . .
C51 C52 C53 119.7(10) . .
C51 C52 S6 124.1(7) . .
C53 C52 S6 115.8(9) . .
C54 C53 C52 120.0(13) . .
C54 C53 H53A 120.0 . .
C52 C53 H53A 120.0 . .
C55 C54 C53 118.7(11) . .
C55 C54 C57 125.0(11) . .
C53 C54 C57 115.6(13) . .
C54 C55 C56 122.5(11) . .
C54 C55 H55A 118.8 . .
C56 C55 H55A 118.8 . .
C55 C56 C51 123.5(11) . .
C55 C56 S7 114.0(9) . .
C51 C56 S7 122.5(7) . .
C59 C57 C58 105.2(18) . .
C59 C57 C54 109.6(14) . .
C58 C57 C54 110.0(11) . .
C59 C57 C60 114.3(18) . .
C58 C57 C60 111.0(15) . .
C54 C57 C60 106.7(13) . .
C57 C58 H58A 109.5 . .
C57 C58 H58B 109.4 . .
H58A C58 H58B 109.5 . .
C57 C58 H58C 109.5 . .
H58A C58 H58C 109.5 . .
H58B C58 H58C 109.5 . .
C57 C59 H59A 109.5 . .
C57 C59 H59B 109.5 . .
H59A C59 H59B 109.5 . .
C57 C59 H59C 109.5 . .
H59A C59 H59C 109.5 . .
H59B C59 H59C 109.5 . .
C57 C60 H60A 109.5 . .
C57 C60 H60B 109.4 . .
H60A C60 H60B 109.5 . .
C57 C60 H60C 109.5 . .
H60A C60 H60C 109.5 . .
H60B C60 H60C 109.5 . .
O21 C61 C66 124.1(9) . .
O21 C61 C62 119.7(8) . .
C66 C61 C62 116.2(8) . .
C61 C62 C63 117.6(10) . .
C61 C62 S7 124.4(8) . .
C63 C62 S7 117.8(10) . .
C64 C63 C62 126.9(13) . .
C64 C63 H63A 116.5 . .
C62 C63 H63A 116.6 . .
C63 C64 C65 116.2(13) . .
C63 C64 C67 129.4(13) . .
C65 C64 C67 113.2(14) . .
C64 C65 C66 119.6(12) . .
C64 C65 H65A 120.2 . .
C66 C65 H65A 120.2 . .
C61 C66 C65 123.5(10) . .
C61 C66 S8 125.1(8) . .
C65 C66 S8 111.4(8) . .
C64 C67 C68 108.4(18) . .
C64 C67 C70 105.0(15) . .
C68 C67 C70 107.9(17) . .
C64 C67 C69 116.9(18) . .
C68 C67 C69 106.3(15) . .
C70 C67 C69 112.1(18) . .
C67 C68 H68A 109.5 . .
C67 C68 H68B 109.4 . .
H68A C68 H68B 109.5 . .
C67 C68 H68C 109.5 . .
H68A C68 H68C 109.5 . .
H68B C68 H68C 109.5 . .
C67 C69 H69A 109.5 . .
C67 C69 H69B 109.4 . .
H69A C69 H69B 109.5 . .
C67 C69 H69C 109.5 . .
H69A C69 H69C 109.5 . .
H69B C69 H69C 109.5 . .
C67 C70 H70A 109.5 . .
C67 C70 H70B 109.5 . .
H70A C70 H70B 109.5 . .
C67 C70 H70C 109.5 . .
H70A C70 H70C 109.5 . .
H70B C70 H70C 109.5 . .
O24 C71 C76 122.9(9) . .
O24 C71 C72 126.2(9) . .
C76 C71 C72 111.0(9) . .
C71 C72 C73 125.3(11) . .
C71 C72 S8 120.8(8) . .
C73 C72 S8 113.9(10) . .
C74 C73 C72 116.4(13) . .
C74 C73 H73A 121.8 . .
C72 C73 H73A 121.8 . .
C73 C74 C75 123.9(11) . .
C73 C74 C77 119.2(12) . .
C75 C74 C77 115.9(12) . .
C74 C75 C76 116.4(12) . .
C74 C75 H75A 121.8 . .
C76 C75 H75A 121.8 . .
C75 C76 C71 125.7(12) . .
C75 C76 S5 112.7(10) . .
C71 C76 S5 121.6(8) . .
C78 C77 C79 107.6(12) . .
C78 C77 C80 105.7(12) . .
C79 C77 C80 104.2(12) . .
C78 C77 C74 111.6(11) . .
C79 C77 C74 114.1(12) . .
C80 C77 C74 113.0(12) . .
C77 C78 H78A 109.5 . .
C77 C78 H78B 109.4 . .
H78A C78 H78B 109.5 . .
C77 C78 H78C 109.5 . .
H78A C78 H78C 109.5 . .
H78B C78 H78C 109.5 . .
C77 C79 H79A 109.5 . .
C77 C79 H79B 109.5 . .
H79A C79 H79B 109.5 . .
C77 C79 H79C 109.4 . .
H79A C79 H79C 109.5 . .
H79B C79 H79C 109.5 . .
C77 C80 H80A 109.4 . .
C77 C80 H80B 109.5 . .
H80A C80 H80B 109.5 . .
C77 C80 H80C 109.5 . .
H80A C80 H80C 109.5 . .
H80B C80 H80C 109.5 . .
O27 C81 O28 124.3(8) . .
O27 C81 C82 121.8(9) . .
O28 C81 C82 113.9(9) . .
C87 C82 C83 119.8(11) . .
C87 C82 C81 124.2(11) . .
C83 C82 C81 115.9(9) . .
C84 C83 C82 117.2(10) . .
C84 C83 H83A 121.4 . .
C82 C83 H83A 121.4 . .
C85 C84 C83 124.5(10) . .
C85 C84 S9 113.3(9) . .
C83 C84 S9 122.1(9) . .
C84 C85 C86 117.0(10) . .
C84 C85 H85A 121.5 . .
C86 C85 H85A 121.5 . .
C87 C86 C88 124.0(10) . .
C87 C86 C85 115.5(10) . .
C88 C86 C85 120.1(9) . .
C82 C87 C86 125.6(11) . .
C82 C87 H87A 117.2 . .
C86 C87 H87A 117.2 . .
O30 C88 O29 124.9(10) . .
O30 C88 C86 117.8(9) . .
O29 C88 C86 117.1(9) . .
O32 C89 O31 127.2(9) . .
O32 C89 C90 116.1(10) . .
O31 C89 C90 115.6(8) . .
C95 C90 C91 123.2(9) . .
C95 C90 C89 117.1(9) . .
C91 C90 C89 119.5(9) . .
C90 C91 C92 119.2(10) . .
C90 C91 H91A 120.4 . .
C92 C91 H91A 120.4 . .
C91 C92 C93 120.1(9) . .
C91 C92 S10 123.7(9) . .
C93 C92 S10 116.2(8) . .
C94 C93 C92 117.9(10) . .
C94 C93 H93A 121.1 . .
C92 C93 H93A 121.1 . .
C95 C94 C93 116.9(11) . .
C95 C94 C96 123.5(9) . .
C93 C94 C96 119.5(10) . .
C90 C95 C94 122.3(9) . .
C90 C95 H95A 118.9 . .
C94 C95 H95A 118.9 . .
O34 C96 O33 127.9(9) . .
O34 C96 C94 118.6(8) . .
O33 C96 C94 112.7(9) . .
O35 C97 O36 129.4(9) . .
O35 C97 C98 116.4(8) . .
O36 C97 C98 113.3(8) . .
C103 C98 C99 117.7(9) . .
C103 C98 C97 121.9(9) . .
C99 C98 C97 120.2(8) . .
C100 C99 C98 122.5(9) . .
C100 C99 H99A 118.7 . .
C98 C99 H99A 118.7 . .
C99 C100 C101 119.1(11) . .
C99 C100 C104 117.9(11) . .
C101 C100 C104 122.7(9) . .
C100 C101 C102 122.3(10) . .
C100 C101 H10D 118.9 . .
C102 C101 H10D 118.8 . .
C101 C102 C103 116.0(11) . .
C101 C102 S11 121.5(10) . .
C103 C102 S11 122.4(11) . .
C98 C103 C102 122.2(11) . .
C98 C103 H10E 118.9 . .
C102 C103 H10E 118.9 . .
O38 C104 O37 129.0(10) . .
O38 C104 C100 117.6(9) . .
O37 C104 C100 113.4(10) . .
O40 C105 O39 125.6(8) . .
O40 C105 C106 120.2(9) . .
O39 C105 C106 111.8(8) . .
C107 C106 C105 120.6(10) . .
C107 C106 C111 116.1(10) . .
C105 C106 C111 123.2(9) . .
C106 C107 C108 125.4(10) . .
C106 C107 H10F 117.3 . .
C108 C107 H10F 117.3 . .
C109 C108 C107 115.8(10) . .
C109 C108 C112 123.9(9) . .
C107 C108 C112 120.0(9) . .
C110 C109 C108 122.3(9) . .
C110 C109 H10G 118.8 . .
C108 C109 H10G 118.9 . .
C109 C110 C111 123.8(9) . .
C109 C110 S12 122.5(8) . .
C111 C110 S12 113.7(8) . .
C110 C111 C106 116.4(9) . .
C110 C111 H11A 121.8 . .
C106 C111 H11A 121.8 . .
O42 C112 O41 123.8(9) . .
O42 C112 C108 119.0(8) . .
O41 C112 C108 117.1(9) . .
O55 C113 N1 131(2) . .
O55 C113 H11B 114.7 . .
N1 C113 H11B 114.7 . .
N1 C114 H11C 109.5 . .
N1 C114 H11D 109.5 . .
H11C C114 H11D 109.5 . .
N1 C114 H11E 109.4 . .
H11C C114 H11E 109.5 . .
H11D C114 H11E 109.5 . .
N1 C115 H11F 109.5 . .
N1 C115 H11G 109.5 . .
H11F C115 H11G 109.5 . .
N1 C115 H11H 109.4 . .
H11F C115 H11H 109.5 . .
H11G C115 H11H 109.5 . .
O56 C116 N2 119.1(17) . .
O56 C116 H11I 120.4 . .
N2 C116 H11I 120.4 . .
N2 C117 H11J 109.5 . .
N2 C117 H11K 109.5 . .
H11J C117 H11K 109.5 . .
N2 C117 H11L 109.5 . .
H11J C117 H11L 109.5 . .
H11K C117 H11L 109.5 . .
N2 C118 H11M 109.5 . .
N2 C118 H11N 109.5 . .
H11M C118 H11N 109.5 . .
N2 C118 H11O 109.5 . .
H11M C118 H11O 109.5 . .
H11N C118 H11O 109.5 . .
O57 C119 N3 118.1(16) . .
O57 C119 H11P 120.9 . .
N3 C119 H11P 120.9 . .
N3 C120 H12A 109.5 . .
N3 C120 H12B 109.4 . .
H12A C120 H12B 109.5 . .
N3 C120 H12C 109.5 . .
H12A C120 H12C 109.5 . .
H12B C120 H12C 109.5 . .
N3 C121 H12D 109.5 . .
N3 C121 H12E 109.5 . .
H12D C121 H12E 109.5 . .
N3 C121 H12F 109.4 . .
H12D C121 H12F 109.5 . .
H12E C121 H12F 109.5 . .
N4 C122 O61 117.1(17) . .
N4 C122 H12G 121.4 . .
O61 C122 H12G 121.5 . .
N4 C123 H12H 109.4 . .
N4 C123 H12I 109.5 . .
H12H C123 H12I 109.5 . .
N4 C123 H12J 109.5 . .
H12H C123 H12J 109.5 . .
H12I C123 H12J 109.5 . .
N4 C124 H12K 109.5 . .
N4 C124 H12L 109.5 . .
H12K C124 H12L 109.5 . .
N4 C124 H12M 109.5 . .
H12K C124 H12M 109.5 . .
H12L C124 H12M 109.5 . .
O62 C125 N5 125(2) . .
O62 C125 H12W 117.2 . .
N5 C125 H12W 117.3 . .
N5 C126 H12N 109.5 . .
N5 C126 H12O 109.4 . .
H12N C126 H12O 109.5 . .
N5 C126 H12P 109.5 . .
H12N C126 H12P 109.5 . .
H12O C126 H12P 109.5 . .
N5 C127 H12Q 109.5 . .
N5 C127 H12R 109.2 . .
H12Q C127 H12R 109.5 . .
N5 C127 H12S 109.7 . .
H12Q C127 H12S 109.5 . .
H12R C127 H12S 109.5 . .
O63 C128 N6 125(3) . .
O63 C128 H12X 117.6 . .
N6 C128 H12X 117.5 . .
N6 C129 H12T 109.5 . .
N6 C129 H12U 109.5 . .
H12T C129 H12U 109.5 . .
N6 C129 H12V 109.4 . .
H12T C129 H12V 109.5 . .
H12U C129 H12V 109.5 . .
N6 C130 H13B 109.4 . .
N6 C130 H13C 109.5 . .
H13B C130 H13C 109.5 . .
N6 C130 H13D 109.5 . .
H13B C130 H13D 109.5 . .
H13C C130 H13D 109.5 . .

loop_
_geom_bond_atom_site_label_1
_geom_bond_atom_site_label_2
_geom_bond_distance
_geom_bond_site_symmetry_2
Ni1 O41 2.007(6) 2_565
Ni1 O11 2.023(6) .
Ni1 O12 2.043(8) .
Ni1 O27 2.051(7) .
Ni1 O2 2.081(6) .
Ni1 O1 2.218(6) .
Ni1 Ni4 2.9639(16) .
Ni1 Ni2 2.9699(18) .
Ni2 O31 1.989(7) .
Ni2 O28 1.988(7) .
Ni2 O5 2.051(6) .
Ni2 O2 2.068(6) .
Ni2 O3 2.101(7) .
Ni2 O1 2.151(6) .
Ni2 Ni3 2.9725(17) .
Ni3 O35 1.999(6) .
Ni3 O32 2.037(7) .
Ni3 O6 2.034(7) .
Ni3 O5 2.038(6) .
Ni3 O8 2.043(7) .
Ni3 O1 2.236(6) .
Ni3 Ni4 2.9554(18) .
Ni4 O36 1.973(7) .
Ni4 O42 1.995(7) 2_565
Ni4 O11 2.025(7) .
Ni4 O8 2.031(7) .
Ni4 O9 2.107(8) .
Ni4 O1 2.172(6) .
Ni5 O29 1.968(6) .
Ni5 O24 2.010(6) .
Ni5 O37 2.022(6) 2_565
Ni5 O15 2.039(7) .
Ni5 O25 2.078(7) .
Ni5 O14 2.183(7) .
Ni5 Ni8 2.9438(17) .
Ni5 Ni6 2.9665(17) .
Ni6 O30 2.007(7) .
Ni6 O33 2.004(7) .
Ni6 O18 2.050(7) .
Ni6 O15 2.071(7) .
Ni6 O16 2.089(7) .
Ni6 O14 2.187(7) .
Ni6 Ni7 2.9614(17) .
Ni7 O34 1.993(7) .
Ni7 O39 2.006(6) .
Ni7 O18 2.049(7) .
Ni7 O19 2.069(7) .
Ni7 O21 2.084(7) .
Ni7 O14 2.211(7) .
Ni7 Ni8 2.9819(17) .
Ni8 O38 1.959(7) 2_565
Ni8 O40 1.985(7) .
Ni8 O21 2.071(7) .
Ni8 O24 2.069(7) .
Ni8 O22 2.092(7) .
Ni8 O14 2.149(7) .
Ni9 O57 2.039(9) .
Ni9 O55 2.039(11) .
Ni9 O58 2.068(10) .
Ni9 O60 2.065(11) .
Ni9 O56 2.082(12) .
Ni9 O59 2.076(11) .
Ni10 O65 1.91(2) .
Ni10 O66 1.92(2) .
Ni10 O62 1.98(2) .
Ni10 O63 1.99(2) .
Ni10 O61 2.100(19) .
Ni10 O64 2.22(3) .
S1 O13 1.461(7) .
S1 O12 1.476(7) .
S1 C12 1.790(12) .
S1 C6 1.802(11) .
S2 O4 1.409(7) .
S2 O3 1.412(8) .
S2 C22 1.753(12) .
S2 C16 1.753(14) .
S3 O6 1.474(7) .
S3 O7 1.486(8) .
S3 C32 1.727(15) .
S3 C26 1.749(11) .
S4 O10 1.386(8) .
S4 O9 1.439(9) .
S4 C36 1.748(14) .
S4 C2 1.762(12) .
S5 O25 1.450(8) .
S5 O26 1.461(8) .
S5 C42 1.733(9) .
S5 C76 1.828(13) .
S6 O17 1.420(7) .
S6 O16 1.456(8) .
S6 C52 1.742(12) .
S6 C46 1.768(14) .
S7 O20 1.444(8) .
S7 O19 1.461(8) .
S7 C56 1.752(13) .
S7 C62 1.759(11) .
S8 O23 1.441(8) .
S8 O22 1.451(8) .
S8 C66 1.754(11) .
S8 C72 1.775(12) .
S9 O45 1.437(14) .
S9 O43 1.440(12) .
S9 O44 1.490(14) .
S9 C84 1.822(11) .
S10 O48 1.439(10) .
S10 O46 1.479(11) .
S10 O47 1.484(11) .
S10 C92 1.790(10) .
S11 O49 1.353(12) .
S11 O51 1.406(11) .
S11 O50 1.423(11) .
S11 C102 1.707(15) .
S12 O54 1.398(15) .
S12 O53 1.416(12) .
S12 O52 1.448(18) .
S12 C110 1.822(10) .
O2 C11 1.261(10) .
O5 C21 1.333(11) .
O8 C31 1.332(11) .
O11 C1 1.367(11) .
O15 C41 1.333(11) .
O18 C51 1.305(10) .
O21 C61 1.295(11) .
O24 C71 1.301(11) .
O27 C81 1.209(12) .
O28 C81 1.284(12) .
O29 C88 1.312(11) .
O30 C88 1.232(12) .
O31 C89 1.230(12) .
O32 C89 1.229(12) .
O33 C96 1.246(11) .
O34 C96 1.245(12) .
O35 C97 1.243(11) .
O36 C97 1.275(12) .
O37 C104 1.303(13) .
O37 Ni5 2.022(6) 2_565
O38 C104 1.249(14) .
O38 Ni8 1.959(7) 2_565
O39 C105 1.320(12) .
O40 C105 1.192(12) .
O41 C112 1.289(11) .
O41 Ni1 2.007(6) 2_565
O42 C112 1.234(13) .
O42 Ni4 1.995(7) 2_565
O55 C113 1.18(3) .
O56 C116 1.273(19) .
O57 C119 1.273(17) .
O61 C122 1.33(2) .
O62 C125 1.11(2) .
O63 C128 1.211(18) .
N1 C113 1.388(16) .
N1 C115 1.448(16) .
N1 C114 1.450(16) .
N2 C116 1.292(19) .
N2 C117 1.460(19) .
N2 C118 1.57(2) .
N3 C119 1.369(16) .
N3 C120 1.415(17) .
N3 C121 1.50(2) .
N4 C122 1.26(2) .
N4 C124 1.423(15) .
N4 C123 1.66(3) .
N5 C125 1.388(16) .
N5 C126 1.454(15) .
N5 C127 1.473(16) .
N6 C128 1.354(18) .
N6 C130 1.51(5) .
N6 C129 1.68(4) .
C1 C2 1.370(15) .
C1 C6 1.428(13) .
C2 C3 1.43(2) .
C3 C4 1.30(2) .
C3 H3A 0.9500 .
C4 C7 1.48(2) .
C4 C5 1.473(19) .
C5 C6 1.289(15) .
C5 H5A 0.9500 .
C7 C9 1.50(4) .
C7 C10 1.59(3) .
C7 C8 1.65(3) .
C8 H8A 0.9800 .
C8 H8B 0.9800 .
C8 H8C 0.9800 .
C9 H9A 0.9800 .
C9 H9B 0.9800 .
C9 H9C 0.9800 .
C10 H10A 0.9800 .
C10 H10B 0.9800 .
C10 H10C 0.9800 .
C11 C16 1.410(13) .
C11 C12 1.438(14) .
C12 C13 1.356(14) .
C13 C14 1.359(19) .
C13 H13A 0.9500 .
C14 C15 1.374(19) .
C14 C17 1.609(15) .
C15 C16 1.433(15) .
C15 H15A 0.9500 .
C17 C18 1.580(16) .
C17 C19 1.615(16) .
C17 C20 1.614(16) .
C18 H18A 0.9800 .
C18 H18B 0.9800 .
C18 H18C 0.9800 .
C19 H19A 0.9800 .
C19 H19B 0.9800 .
C19 H19C 0.9800 .
C20 H20A 0.9800 .
C20 H20B 0.9800 .
C20 H20C 0.9800 .
C21 C22 1.417(14) .
C21 C26 1.428(15) .
C22 C23 1.446(17) .
C23 C24 1.404(16) .
C23 H23A 0.9500 .
C24 C25 1.446(17) .
C24 C27 1.511(15) .
C25 C26 1.354(15) .
C25 H25A 0.9500 .
C27 C28 1.40(3) .
C27 C30 1.50(2) .
C27 C29 1.52(3) .
C28 H28A 0.9800 .
C28 H28B 0.9800 .
C28 H28C 0.9800 .
C29 H29A 0.9800 .
C29 H29B 0.9800 .
C29 H29C 0.9800 .
C30 H30A 0.9800 .
C30 H30B 0.9800 .
C30 H30C 0.9800 .
C31 C36 1.394(15) .
C31 C32 1.441(17) .
C32 C33 1.444(19) .
C33 C34 1.33(3) .
C33 H33A 0.9500 .
C34 C35 1.37(2) .
C34 C37 1.57(3) .
C35 C36 1.413(17) .
C35 H35A 0.9500 .
C37 C38 1.511(17) .
C37 C39 1.525(16) .
C37 C40 1.550(17) .
C38 H38A 0.9800 .
C38 H38B 0.9800 .
C38 H38C 0.9800 .
C39 H39A 0.9800 .
C39 H39B 0.9800 .
C39 H39C 0.9800 .
C40 H40A 0.9800 .
C40 H40B 0.9800 .
C40 H40C 0.9800 .
C41 C46 1.313(15) .
C41 C42 1.481(13) .
C42 C43 1.372(13) .
C43 C44 1.388(17) .
C43 H43A 0.9500 .
C44 C45 1.294(17) .
C44 C47 1.630(13) .
C45 C46 1.460(16) .
C45 H45A 0.9500 .
C47 C48 1.560(13) .
C47 C50 1.613(15) .
C47 C49 1.631(14) .
C48 H48A 0.9800 .
C48 H48B 0.9800 .
C48 H48C 0.9800 .
C49 H49A 0.9800 .
C49 H49B 0.9800 .
C49 H49C 0.9800 .
C50 H50A 0.9800 .
C50 H50B 0.9800 .
C50 H50C 0.9800 .
C51 C56 1.406(14) .
C51 C52 1.432(13) .
C52 C53 1.465(16) .
C53 C54 1.39(2) .
C53 H53A 0.9500 .
C54 C55 1.352(18) .
C54 C57 1.573(17) .
C55 C56 1.369(15) .
C55 H55A 0.9500 .
C57 C59 1.51(2) .
C57 C58 1.53(2) .
C57 C60 1.64(3) .
C58 H58A 0.9800 .
C58 H58B 0.9800 .
C58 H58C 0.9800 .
C59 H59A 0.9800 .
C59 H59B 0.9800 .
C59 H59C 0.9800 .
C60 H60A 0.9800 .
C60 H60B 0.9800 .
C60 H60C 0.9800 .
C61 C66 1.338(14) .
C61 C62 1.430(15) .
C62 C63 1.427(17) .
C63 C64 1.31(2) .
C63 H63A 0.9500 .
C64 C65 1.38(2) .
C64 C67 1.57(2) .
C65 C66 1.461(19) .
C65 H65A 0.9500 .
C67 C68 1.54(3) .
C67 C70 1.63(3) .
C67 C69 1.63(4) .
C68 H68A 0.9800 .
C68 H68B 0.9800 .
C68 H68C 0.9800 .
C69 H69A 0.9800 .
C69 H69B 0.9800 .
C69 H69C 0.9800 .
C70 H70A 0.9800 .
C70 H70B 0.9800 .
C70 H70C 0.9800 .
C71 C76 1.393(15) .
C71 C72 1.393(15) .
C72 C73 1.398(16) .
C73 C74 1.307(19) .
C73 H73A 0.9500 .
C74 C75 1.346(19) .
C74 C77 1.642(15) .
C75 C76 1.371(15) .
C75 H75A 0.9500 .
C77 C78 1.585(16) .
C77 C79 1.588(16) .
C77 C80 1.606(16) .
C78 H78A 0.9800 .
C78 H78B 0.9800 .
C78 H78C 0.9800 .
C79 H79A 0.9800 .
C79 H79B 0.9800 .
C79 H79C 0.9800 .
C80 H80A 0.9800 .
C80 H80B 0.9800 .
C80 H80C 0.9800 .
C81 C82 1.497(15) .
C82 C87 1.321(15) .
C82 C83 1.404(16) .
C83 C84 1.361(16) .
C83 H83A 0.9500 .
C84 C85 1.351(16) .
C85 C86 1.483(15) .
C85 H85A 0.9500 .
C86 C87 1.356(15) .
C86 C88 1.462(16) .
C87 H87A 0.9500 .
C89 C90 1.590(13) .
C90 C95 1.314(14) .
C90 C91 1.334(14) .
C91 C92 1.338(17) .
C91 H91A 0.9500 .
C92 C93 1.458(15) .
C93 C94 1.398(14) .
C93 H93A 0.9500 .
C94 C95 1.384(15) .
C94 C96 1.512(16) .
C95 H95A 0.9500 .
C97 C98 1.510(14) .
C98 C103 1.392(14) .
C98 C99 1.423(14) .
C99 C100 1.381(13) .
C99 H99A 0.9500 .
C100 C101 1.385(16) .
C100 C104 1.528(17) .
C101 C102 1.438(19) .
C101 H10D 0.9500 .
C102 C103 1.446(18) .
C103 H10E 0.9500 .
C105 C106 1.447(13) .
C106 C107 1.385(15) .
C106 C111 1.470(15) .
C107 C108 1.404(15) .
C107 H10F 0.9500 .
C108 C109 1.376(15) .
C108 C112 1.459(15) .
C109 C110 1.336(15) .
C109 H10G 0.9500 .
C110 C111 1.403(15) .
C111 H11A 0.9500 .
C113 H11B 0.9500 .
C114 H11C 0.9800 .
C114 H11D 0.9800 .
C114 H11E 0.9800 .
C115 H11F 0.9800 .
C115 H11G 0.9800 .
C115 H11H 0.9800 .
C116 H11I 0.9500 .
C117 H11J 0.9800 .
C117 H11K 0.9800 .
C117 H11L 0.9800 .
C118 H11M 0.9800 .
C118 H11N 0.9800 .
C118 H11O 0.9800 .
C119 H11P 0.9500 .
C120 H12A 0.9800 .
C120 H12B 0.9800 .
C120 H12C 0.9800 .
C121 H12D 0.9800 .
C121 H12E 0.9800 .
C121 H12F 0.9800 .
C122 H12G 0.9500 .
C123 H12H 0.9800 .
C123 H12I 0.9800 .
C123 H12J 0.9800 .
C124 H12K 0.9800 .
C124 H12L 0.9800 .
C124 H12M 0.9800 .
C125 H12W 0.9500 .
C126 H12N 0.9800 .
C126 H12O 0.9800 .
C126 H12P 0.9800 .
C127 H12Q 0.9800 .
C127 H12R 0.9800 .
C127 H12S 0.9800 .
C128 H12X 0.9500 .
C129 H12T 0.9800 .
C129 H12U 0.9800 .
C129 H12V 0.9800 .
C130 H13B 0.9800 .
C130 H13C 0.9800 .
C130 H13D 0.9800 .

loop_
_platon_squeeze_void_nr
_platon_squeeze_void_average_x
_platon_squeeze_void_average_y
_platon_squeeze_void_average_z
_platon_squeeze_void_volume
_platon_squeeze_void_count_electrons
_platon_squeeze_void_content
1 0.354 0.016 0.011 7620 4610 ' '
2 0.056 0.155 0.287 144 153 ' '
3 1.000 0.500 1.000 534 418 ' '
4 0.944 0.845 0.713 144 128 ' '
